data_4341327
loop_
_publ_author_name
'Rausch, Janek'
'Lorenz, Volker'
'Hrib, Cristian G.'
'Frettl\"oh, Vanessa'
'Adlung, Matthias'
'Wickleder, Claudia'
'Hilfert, Liane'
'Jones, Peter G.'
'Edelmann, Frank T.'

_publ_section_title
;
 Heterometallic europium disiloxanediolates: synthesis, structural
 diversity, and photoluminescence properties.
;
_journal_issue 21
_journal_name_full 'Inorganic chemistry'
_journal_page_first 11662
_journal_page_last 11674
_journal_paper_doi 10.1021/ic501837x
_journal_volume 53
_journal_year 2014
_chemical_formula_sum 'C84 H90 Eu K3 O15 Si6'
_chemical_formula_weight 1777.36
_chemical_name_systematic
; 
 ? 
;
_space_group_IT_number 9
_symmetry_cell_setting monoclinic
_symmetry_space_group_name_Hall 'C -2yc'
_symmetry_space_group_name_H-M 'C 1 c 1'
_atom_sites_solution_hydrogens geom
_atom_sites_solution_primary direct
_atom_sites_solution_secondary difmap
_audit_creation_method SHELXL-97
_cell_angle_alpha 90.00
_cell_angle_beta 111.92(3)
_cell_angle_gamma 90.00
_cell_formula_units_Z 4
_cell_length_a 25.334(5)
_cell_length_b 14.541(3)
_cell_length_c 25.145(5)
_cell_measurement_reflns_used 50943
_cell_measurement_temperature 143(2)
_cell_measurement_theta_max 29.50
_cell_measurement_theta_min 1.95
_cell_volume 8593(3)
_computing_cell_refinement 'STOE X-AREA'
_computing_data_collection 'STOE X-AREA'
_computing_data_reduction 'STOE X-RED'
_computing_molecular_graphics 'Bruker SHELXTL v4.5'
_computing_publication_material 'Bruker SHELXTL v4.5'
_computing_structure_refinement 'SHELXL-97 (Sheldrick, 1997)'
_computing_structure_solution 'SHELXS-97 (Sheldrick, 1990)'
_diffrn_ambient_temperature 143(2)
_diffrn_detector_area_resol_mean 6.67
_diffrn_measured_fraction_theta_full 0.988
_diffrn_measured_fraction_theta_max 0.988
_diffrn_measurement_device_type 'STOE IPDS 2T'
_diffrn_measurement_method 'rotation method'
_diffrn_radiation_monochromator graphite
_diffrn_radiation_source 'fine-focus sealed tube'
_diffrn_radiation_type MoK\a
_diffrn_radiation_wavelength 0.71073
_diffrn_reflns_av_R_equivalents 0.0639
_diffrn_reflns_av_sigmaI/netI 0.0799
_diffrn_reflns_limit_h_max 34
_diffrn_reflns_limit_h_min -34
_diffrn_reflns_limit_k_max 19
_diffrn_reflns_limit_k_min -18
_diffrn_reflns_limit_l_max 34
_diffrn_reflns_limit_l_min -34
_diffrn_reflns_number 50071
_diffrn_reflns_theta_full 29.26
_diffrn_reflns_theta_max 29.26
_diffrn_reflns_theta_min 2.01
_exptl_absorpt_coefficient_mu 1.020
_exptl_absorpt_correction_type none
_exptl_crystal_colour red
_exptl_crystal_density_diffrn 1.374
_exptl_crystal_density_method 'not measured'
_exptl_crystal_description prism
_exptl_crystal_F_000 3672
_exptl_crystal_size_max 0.52
_exptl_crystal_size_mid 0.46
_exptl_crystal_size_min 0.38
_refine_diff_density_max 0.729
_refine_diff_density_min -1.322
_refine_diff_density_rms 0.070
_refine_ls_abs_structure_details 'Flack H D (1983), Acta Cryst. A39, 876-881'
_refine_ls_abs_structure_Flack 0.277(5)
_refine_ls_extinction_method none
_refine_ls_goodness_of_fit_ref 0.927
_refine_ls_hydrogen_treatment constr
_refine_ls_matrix_type full
_refine_ls_number_parameters 1267
_refine_ls_number_reflns 22900
_refine_ls_number_restraints 716
_refine_ls_restrained_S_all 0.931
_refine_ls_R_factor_all 0.0561
_refine_ls_R_factor_gt 0.0393
_refine_ls_shift/su_max 0.001
_refine_ls_shift/su_mean 0.000
_refine_ls_structure_factor_coef Fsqd
_refine_ls_weighting_details 'calc w=1/[\s^2^(Fo^2^)+(0.0246P)^2^+0.0000P] where P=(Fo^2^+2Fc^2^)/3'
_refine_ls_weighting_scheme calc
_refine_ls_wR_factor_gt 0.0661
_refine_ls_wR_factor_ref 0.0701
_reflns_number_gt 18535
_reflns_number_total 22900
_reflns_threshold_expression >2sigma(I)
_cod_data_source_file ic501837x_si_002.cif
_cod_data_source_block ip224
_cod_depositor_comments 'Adding full bibliography for 4341323--4341328.cif.'
_cod_original_sg_symbol_H-M Cc
_cod_database_code 4341327

loop_
_symmetry_equiv_pos_as_xyz
'x, y, z'
'x, -y, z+1/2'
'x+1/2, y+1/2, z'
'x+1/2, -y+1/2, z+1/2'

loop_
_atom_site_label
_atom_site_type_symbol
_atom_site_fract_x
_atom_site_fract_y
_atom_site_fract_z
_atom_site_U_iso_or_equiv
_atom_site_adp_type
_atom_site_occupancy
_atom_site_symmetry_multiplicity
_atom_site_calc_flag
_atom_site_refinement_flags
_atom_site_disorder_assembly
_atom_site_disorder_group
Eu Eu 0.370053(7) 0.287367(11) 0.783021(7) 0.02087(4) Uani 1 1 d . A .
K1 K 0.34006(4) 0.30424(8) 0.63386(4) 0.0389(2) Uani 1 1 d . A .
Si1 Si 0.23011(5) 0.20893(9) 0.69710(5) 0.0255(3) Uani 1 1 d . . .
Si2 Si 0.28072(4) 0.11978(8) 0.81322(4) 0.0280(2) Uani 1 1 d . . .
Si3 Si 0.46490(4) 0.15216(7) 0.73789(4) 0.0238(2) Uani 1 1 d . . .
Si4 Si 0.51290(5) 0.20558(10) 0.86158(5) 0.0296(3) Uani 1 1 d . . .
O1 O 0.29037(12) 0.2501(3) 0.70436(12) 0.0286(6) Uani 1 1 d . A .
O2 O 0.23146(11) 0.1424(2) 0.75048(12) 0.0274(7) Uani 1 1 d . . .
O3 O 0.33609(10) 0.1807(2) 0.82726(11) 0.0361(6) Uani 1 1 d . A .
O4 O 0.42192(10) 0.23599(17) 0.72798(10) 0.0259(5) Uani 1 1 d . A .
O5 O 0.50976(13) 0.1479(2) 0.80461(13) 0.0322(7) Uani 1 1 d . . .
O6 O 0.45444(12) 0.2517(3) 0.85589(13) 0.0380(8) Uani 1 1 d . A .
O7 O 0.36228(14) 0.3850(2) 0.85083(12) 0.0436(8) Uani 1 1 d . . .
O8 O 0.34379(11) 0.54790(18) 0.79662(10) 0.0304(6) Uani 1 1 d . . .
O9 O 0.37403(11) 0.42378(19) 0.73262(11) 0.0306(6) Uani 1 1 d . A .
O12 O 0.54563(14) 0.4519(3) 0.67825(14) 0.0473(9) Uani 1 1 d . . .
O13 O 0.42527(12) 0.4250(2) 0.60941(12) 0.0442(7) Uani 1 1 d . A .
C1 C 0.19955(17) 0.1341(3) 0.63127(18) 0.0268(9) Uani 1 1 d . . .
C2 C 0.20531(18) 0.0394(3) 0.63489(19) 0.0404(11) Uani 1 1 d . . .
H2 H 0.2230 0.0113 0.6714 0.048 Uiso 1 1 calc R A .
C3 C 0.1856(2) -0.0157(4) 0.5860(2) 0.0472(11) Uani 1 1 d . . .
H3 H 0.1903 -0.0805 0.5895 0.057 Uiso 1 1 calc R . .
C4 C 0.1597(2) 0.0230(4) 0.5333(2) 0.0433(12) Uani 1 1 d . . .
H4 H 0.1468 -0.0146 0.5000 0.052 Uiso 1 1 calc R A .
C5 C 0.1524(2) 0.1164(4) 0.5285(2) 0.0515(14) Uani 1 1 d . . .
H5 H 0.1340 0.1441 0.4920 0.062 Uiso 1 1 calc R . .
C6 C 0.1723(2) 0.1702(4) 0.5777(2) 0.0465(13) Uani 1 1 d . . .
H6 H 0.1668 0.2349 0.5740 0.056 Uiso 1 1 calc R A .
C7 C 0.17881(19) 0.3056(3) 0.69161(19) 0.0281(10) Uani 1 1 d . . .
C8 C 0.1258(2) 0.2893(4) 0.6932(2) 0.0376(12) Uani 1 1 d . . .
H8 H 0.1146 0.2279 0.6964 0.045 Uiso 1 1 calc R A .
C9 C 0.0881(2) 0.3613(4) 0.6903(2) 0.0466(14) Uani 1 1 d . . .
H9 H 0.0516 0.3488 0.6909 0.056 Uiso 1 1 calc R . .
C10 C 0.1045(2) 0.4497(4) 0.6866(2) 0.0460(13) Uani 1 1 d . . .
H10 H 0.0797 0.4991 0.6861 0.055 Uiso 1 1 calc R A .
C11 C 0.1566(2) 0.4677(4) 0.6836(2) 0.0461(12) Uani 1 1 d . . .
H11 H 0.1673 0.5291 0.6796 0.055 Uiso 1 1 calc R . .
C12 C 0.1931(2) 0.3959(4) 0.6865(2) 0.0389(11) Uani 1 1 d . . .
H12 H 0.2293 0.4090 0.6848 0.047 Uiso 1 1 calc R A .
C13 C 0.29981(16) -0.0043(3) 0.81516(16) 0.0338(9) Uani 1 1 d . . .
C14 C 0.35587(19) -0.0306(4) 0.82623(19) 0.0532(13) Uani 1 1 d . . .
H14 H 0.3845 0.0150 0.8334 0.064 Uiso 1 1 calc R A .
C15 C 0.3704(3) -0.1239(5) 0.8269(2) 0.0713(18) Uani 1 1 d . . .
H15 H 0.4089 -0.1409 0.8351 0.086 Uiso 1 1 calc R . .
C16 C 0.3298(3) -0.1898(4) 0.8160(2) 0.0727(17) Uani 1 1 d . . .
H16 H 0.3396 -0.2530 0.8167 0.087 Uiso 1 1 calc R A .
C17 C 0.2750(3) -0.1648(4) 0.8041(3) 0.0708(15) Uani 1 1 d . . .
H17 H 0.2465 -0.2110 0.7958 0.085 Uiso 1 1 calc R . .
C18 C 0.2598(2) -0.0740(3) 0.8038(2) 0.0507(11) Uani 1 1 d . . .
H18 H 0.2211 -0.0587 0.7956 0.061 Uiso 1 1 calc R A .
C19 C 0.24626(16) 0.1403(3) 0.86669(16) 0.0293(9) Uani 1 1 d . . .
C20 C 0.26804(19) 0.1015(4) 0.92124(18) 0.0477(11) Uani 1 1 d . . .
H20 H 0.3001 0.0620 0.9312 0.057 Uiso 1 1 calc R A .
C21 C 0.2437(2) 0.1195(5) 0.9614(2) 0.0675(16) Uani 1 1 d . . .
H21 H 0.2592 0.0918 0.9982 0.081 Uiso 1 1 calc R . .
C22 C 0.1981(3) 0.1759(4) 0.9486(2) 0.0570(15) Uani 1 1 d . . .
H22 H 0.1822 0.1884 0.9766 0.068 Uiso 1 1 calc R A .
C23 C 0.1749(2) 0.2156(4) 0.8947(2) 0.0591(13) Uani 1 1 d . . .
H23 H 0.1427 0.2548 0.8850 0.071 Uiso 1 1 calc R . .
C24 C 0.1996(2) 0.1967(4) 0.8553(2) 0.0453(12) Uani 1 1 d . . .
H24 H 0.1835 0.2240 0.8184 0.054 Uiso 1 1 calc R A .
C25 C 0.42914(15) 0.0388(3) 0.71830(16) 0.0307(8) Uani 1 1 d . . .
C26 C 0.46046(19) -0.0426(3) 0.7305(2) 0.0457(11) Uani 1 1 d . . .
H26 H 0.5005 -0.0391 0.7500 0.055 Uiso 1 1 calc R A .
C27 C 0.4357(2) -0.1277(3) 0.7154(2) 0.0544(12) Uani 1 1 d . . .
H27 H 0.4586 -0.1815 0.7243 0.065 Uiso 1 1 calc R . .
C28 C 0.3782(2) -0.1346(3) 0.6876(2) 0.0548(12) Uani 1 1 d . . .
H28 H 0.3609 -0.1931 0.6767 0.066 Uiso 1 1 calc R A .
C29 C 0.3461(2) -0.0578(4) 0.6758(2) 0.0619(14) Uani 1 1 d . . .
H29 H 0.3060 -0.0629 0.6568 0.074 Uiso 1 1 calc R . .
C30 C 0.37040(17) 0.0287(3) 0.6908(2) 0.0463(11) Uani 1 1 d . . .
H30 H 0.3467 0.0817 0.6821 0.056 Uiso 1 1 calc R A .
C31 C 0.51080(16) 0.1668(3) 0.69442(16) 0.0243(8) Uani 1 1 d . . .
C32 C 0.56430(15) 0.2067(3) 0.71693(17) 0.0314(9) Uani 1 1 d . . .
H32 H 0.5787 0.2261 0.7558 0.038 Uiso 1 1 calc R A .
C33 C 0.59769(17) 0.2191(3) 0.68395(18) 0.0413(10) Uani 1 1 d . . .
H33 H 0.6345 0.2456 0.7006 0.050 Uiso 1 1 calc R . .
C34 C 0.57723(18) 0.1929(3) 0.62770(18) 0.0418(10) Uani 1 1 d . . .
H34 H 0.5996 0.2021 0.6051 0.050 Uiso 1 1 calc R A .
C35 C 0.5243(2) 0.1532(4) 0.60362(19) 0.0385(11) Uani 1 1 d . . .
H35 H 0.5102 0.1347 0.5646 0.046 Uiso 1 1 calc R . .
C36 C 0.49150(16) 0.1404(3) 0.63670(17) 0.0327(8) Uani 1 1 d . . .
H36 H 0.4550 0.1129 0.6197 0.039 Uiso 1 1 calc R A .
C37 C 0.54157(18) 0.1223(4) 0.92218(19) 0.0377(12) Uani 1 1 d . . .
C38 C 0.5445(2) 0.0296(4) 0.9143(2) 0.0558(14) Uani 1 1 d . . .
H38 H 0.5311 0.0059 0.8763 0.067 Uiso 1 1 calc R A .
C39 C 0.5664(3) -0.0311(5) 0.9604(3) 0.0713(17) Uani 1 1 d . . .
H39 H 0.5681 -0.0951 0.9536 0.086 Uiso 1 1 calc R . .
C40 C 0.5855(2) 0.0020(6) 1.0154(3) 0.071(2) Uani 1 1 d . . .
H40 H 0.6009 -0.0391 1.0468 0.085 Uiso 1 1 calc R A .
C41 C 0.5825(2) 0.0937(6) 1.0254(2) 0.069(2) Uani 1 1 d . . .
H41 H 0.5948 0.1161 1.0636 0.083 Uiso 1 1 calc R . .
C42 C 0.5614(2) 0.1540(5) 0.9796(2) 0.0548(16) Uani 1 1 d . . .
H42 H 0.5602 0.2179 0.9868 0.066 Uiso 1 1 calc R A .
C43 C 0.5660(2) 0.2995(3) 0.86972(19) 0.0305(11) Uani 1 1 d . . .
C44 C 0.6216(2) 0.2822(4) 0.8716(2) 0.0384(13) Uani 1 1 d . . .
H44 H 0.6342 0.2205 0.8723 0.046 Uiso 1 1 calc R A .
C45 C 0.6582(2) 0.3542(5) 0.8724(2) 0.0527(16) Uani 1 1 d . . .
H45 H 0.6952 0.3411 0.8730 0.063 Uiso 1 1 calc R . .
C46 C 0.6415(3) 0.4429(6) 0.8724(3) 0.066(2) Uani 1 1 d . . .
H46 H 0.6669 0.4916 0.8736 0.080 Uiso 1 1 calc R A .
C47 C 0.5873(3) 0.4623(5) 0.8706(2) 0.0671(19) Uani 1 1 d . . .
H47 H 0.5755 0.5244 0.8703 0.081 Uiso 1 1 calc R . .
C48 C 0.5503(2) 0.3913(4) 0.8694(2) 0.0449(13) Uani 1 1 d . . .
H48 H 0.5134 0.4057 0.8683 0.054 Uiso 1 1 calc R A .
Si5 Si 0.34802(4) 0.48997(8) 0.85391(4) 0.0325(2) Uani 1 1 d D A .
C49 C 0.2789(4) 0.5058(9) 0.8637(6) 0.032(2) Uani 0.640(13) 1 d PDU A 1
C50 C 0.2673(4) 0.4568(6) 0.9051(4) 0.049(2) Uani 0.640(13) 1 d PDU A 1
H50 H 0.2968 0.4217 0.9322 0.059 Uiso 0.640(13) 1 calc PR A 1
C51 C 0.2136(4) 0.4579(7) 0.9080(5) 0.064(3) Uani 0.640(13) 1 d PDU A 1
H51 H 0.2064 0.4232 0.9366 0.077 Uiso 0.640(13) 1 calc PR A 1
C52 C 0.1711(4) 0.5095(9) 0.8694(5) 0.063(3) Uani 0.640(13) 1 d PDU A 1
H52 H 0.1344 0.5112 0.8716 0.076 Uiso 0.640(13) 1 calc PR A 1
C53 C 0.1811(4) 0.5578(9) 0.8283(4) 0.058(3) Uani 0.640(13) 1 d PDU A 1
H53 H 0.1517 0.5940 0.8019 0.069 Uiso 0.640(13) 1 calc PR A 1
C54 C 0.2342(4) 0.5545(8) 0.8247(5) 0.045(3) Uani 0.640(13) 1 d PDU A 1
H54 H 0.2402 0.5866 0.7945 0.054 Uiso 0.640(13) 1 calc PR A 1
C55 C 0.4079(4) 0.5569(8) 0.9098(6) 0.037(3) Uani 0.640(13) 1 d PDU A 1
C56 C 0.4623(4) 0.5214(9) 0.9370(6) 0.044(3) Uani 0.640(13) 1 d PDU A 1
H56 H 0.4685 0.4580 0.9321 0.053 Uiso 0.640(13) 1 calc PR A 1
C57 C 0.5076(4) 0.5742(10) 0.9708(5) 0.054(3) Uani 0.640(13) 1 d PDU A 1
H57 H 0.5439 0.5470 0.9897 0.065 Uiso 0.640(13) 1 calc PR A 1
C58 C 0.4997(5) 0.6667(10) 0.9771(5) 0.058(3) Uani 0.640(13) 1 d PDU A 1
H58 H 0.5312 0.7046 0.9978 0.070 Uiso 0.640(13) 1 calc PR A 1
C59 C 0.4462(5) 0.7038(9) 0.9533(5) 0.051(3) Uani 0.640(13) 1 d PDU A 1
H59 H 0.4403 0.7669 0.9593 0.061 Uiso 0.640(13) 1 calc PR A 1
C60 C 0.4012(6) 0.6495(9) 0.9206(9) 0.043(3) Uani 0.640(13) 1 d PDU A 1
H60 H 0.3643 0.6760 0.9049 0.052 Uiso 0.640(13) 1 calc PR A 1
C49' C 0.2744(7) 0.5087(17) 0.8528(13) 0.040(6) Uani 0.360(13) 1 d PDU A 2
C50' C 0.2475(7) 0.4471(11) 0.8761(9) 0.061(5) Uani 0.360(13) 1 d PDU A 2
H50' H 0.2665 0.3921 0.8932 0.073 Uiso 0.360(13) 1 calc PR A 2
C51' C 0.1928(7) 0.4640(14) 0.8752(11) 0.071(5) Uani 0.360(13) 1 d PDU A 2
H51' H 0.1760 0.4239 0.8942 0.086 Uiso 0.360(13) 1 calc PR A 2
C52' C 0.1638(7) 0.5396(12) 0.8462(9) 0.060(5) Uani 0.360(13) 1 d PDU A 2
H52' H 0.1251 0.5478 0.8414 0.072 Uiso 0.360(13) 1 calc PR A 2
C53' C 0.1896(6) 0.6034(13) 0.8241(7) 0.049(4) Uani 0.360(13) 1 d PDU A 2
H53' H 0.1699 0.6571 0.8057 0.059 Uiso 0.360(13) 1 calc PR A 2
C54' C 0.2446(6) 0.5880(12) 0.8292(8) 0.034(4) Uani 0.360(13) 1 d PDU A 2
H54' H 0.2633 0.6340 0.8158 0.041 Uiso 0.360(13) 1 calc PR A 2
C55' C 0.4071(7) 0.5407(13) 0.9167(11) 0.030(5) Uani 0.360(13) 1 d PDU A 2
C56' C 0.4577(6) 0.4907(12) 0.9375(10) 0.031(4) Uani 0.360(13) 1 d PDU A 2
H56' H 0.4575 0.4267 0.9300 0.037 Uiso 0.360(13) 1 calc PR A 2
C57' C 0.5081(6) 0.5342(11) 0.9690(8) 0.035(3) Uani 0.360(13) 1 d PDU A 2
H57' H 0.5426 0.5001 0.9834 0.042 Uiso 0.360(13) 1 calc PR A 2
C58' C 0.5085(6) 0.6278(11) 0.9796(8) 0.035(4) Uani 0.360(13) 1 d PDU A 2
H58' H 0.5435 0.6572 1.0008 0.042 Uiso 0.360(13) 1 calc PR A 2
C59' C 0.4588(7) 0.6794(12) 0.9599(11) 0.046(5) Uani 0.360(13) 1 d PDU A 2
H59' H 0.4590 0.7430 0.9685 0.055 Uiso 0.360(13) 1 calc PR A 2
C60' C 0.4093(9) 0.6347(13) 0.9274(15) 0.033(5) Uani 0.360(13) 1 d PDU A 2
H60' H 0.3752 0.6696 0.9116 0.040 Uiso 0.360(13) 1 calc PR A 2
C61 C 0.42935(17) 0.5988(3) 0.75552(16) 0.0328(8) Uani 1 1 d . . .
C62 C 0.4528(2) 0.6048(3) 0.7134(2) 0.0461(11) Uani 1 1 d . A .
H62 H 0.4326 0.5799 0.6764 0.055 Uiso 1 1 calc R . .
C63 C 0.5055(2) 0.6469(3) 0.7248(2) 0.0518(12) Uani 1 1 d . . .
H63 H 0.5214 0.6482 0.6961 0.062 Uiso 1 1 calc R A .
C64 C 0.53415(19) 0.6858(4) 0.7767(2) 0.0597(14) Uani 1 1 d . . .
H64 H 0.5700 0.7143 0.7842 0.072 Uiso 1 1 calc R . .
C65 C 0.51118(19) 0.6840(4) 0.8184(2) 0.0654(16) Uani 1 1 d . . .
H65 H 0.5307 0.7124 0.8545 0.078 Uiso 1 1 calc R A .
C66 C 0.45935(17) 0.6405(4) 0.80749(18) 0.0475(11) Uani 1 1 d . . .
H66 H 0.4440 0.6394 0.8367 0.057 Uiso 1 1 calc R . .
Si6 Si 0.36248(5) 0.52935(8) 0.74189(4) 0.0282(2) Uani 1 1 d D A .
C67 C 0.3026(3) 0.5819(5) 0.6795(2) 0.0286(16) Uani 0.820(11) 1 d PDU A 1
C68 C 0.2806(3) 0.6674(5) 0.6874(3) 0.0454(18) Uani 0.820(11) 1 d PDU A 1
H68 H 0.2951 0.6948 0.7244 0.055 Uiso 0.820(11) 1 calc PR A 1
C69 C 0.2388(3) 0.7129(6) 0.6435(3) 0.056(2) Uani 0.820(11) 1 d PDU A 1
H69 H 0.2252 0.7708 0.6505 0.067 Uiso 0.820(11) 1 calc PR A 1
C70 C 0.2170(3) 0.6747(6) 0.5899(3) 0.054(2) Uani 0.820(11) 1 d PDU A 1
H70 H 0.1876 0.7051 0.5598 0.064 Uiso 0.820(11) 1 calc PR A 1
C71 C 0.2376(4) 0.5928(6) 0.5801(3) 0.069(3) Uani 0.820(11) 1 d PDU A 1
H71 H 0.2231 0.5664 0.5429 0.083 Uiso 0.820(11) 1 calc PR A 1
C72 C 0.2798(3) 0.5479(5) 0.6242(2) 0.055(2) Uani 0.820(11) 1 d PDU A 1
H72 H 0.2937 0.4910 0.6161 0.065 Uiso 0.820(11) 1 calc PR A 1
C67' C 0.3132(11) 0.594(2) 0.6799(8) 0.023(7) Uani 0.180(11) 1 d PDU A 2
C68' C 0.2690(10) 0.644(2) 0.6839(11) 0.043(7) Uani 0.180(11) 1 d PDU A 2
H68' H 0.2662 0.6489 0.7204 0.051 Uiso 0.180(11) 1 calc PR A 2
C69' C 0.2284(12) 0.689(2) 0.6384(12) 0.051(8) Uani 0.180(11) 1 d PDU A 2
H69' H 0.1981 0.7211 0.6435 0.061 Uiso 0.180(11) 1 calc PR A 2
C70' C 0.2327(13) 0.684(2) 0.5856(12) 0.047(8) Uani 0.180(11) 1 d PDU A 2
H70' H 0.2070 0.7166 0.5535 0.056 Uiso 0.180(11) 1 calc PR A 2
C71' C 0.2757(14) 0.632(2) 0.5812(10) 0.075(10) Uani 0.180(11) 1 d PDU A 2
H71' H 0.2769 0.6236 0.5442 0.090 Uiso 0.180(11) 1 calc PR A 2
C72' C 0.3173(14) 0.590(3) 0.6269(10) 0.078(11) Uani 0.180(11) 1 d PDU A 2
H72' H 0.3482 0.5594 0.6220 0.094 Uiso 0.180(11) 1 calc PR A 2
K2 K 0.48127(3) 0.39738(6) 0.73602(4) 0.03626(19) Uani 1 1 d D A .
C75 C 0.3047(8) 0.0986(10) 0.5306(8) 0.082(5) Uani 0.613(14) 1 d PDU A 1
H75A H 0.2661 0.1127 0.5283 0.123 Uiso 0.613(14) 1 calc PR A 1
H75B H 0.3222 0.0538 0.5613 0.123 Uiso 0.613(14) 1 calc PR A 1
H75C H 0.3031 0.0728 0.4940 0.123 Uiso 0.613(14) 1 calc PR A 1
O10 O 0.3371(5) 0.1788(7) 0.5423(4) 0.059(3) Uani 0.613(14) 1 d PDU A 1
C73 C 0.3297(5) 0.2422(9) 0.4977(4) 0.075(4) Uani 0.613(14) 1 d PDU A 1
H73A H 0.3324 0.2093 0.4644 0.090 Uiso 0.613(14) 1 calc PR A 1
H73B H 0.3607 0.2882 0.5106 0.090 Uiso 0.613(14) 1 calc PR A 1
C74 C 0.2749(5) 0.2895(10) 0.4800(4) 0.073(3) Uani 0.613(14) 1 d PDU A 1
H74A H 0.2713 0.3326 0.4483 0.087 Uiso 0.613(14) 1 calc PR A 1
H74B H 0.2436 0.2440 0.4658 0.087 Uiso 0.613(14) 1 calc PR A 1
O11 O 0.2702(4) 0.3395(8) 0.5275(4) 0.057(2) Uani 0.613(14) 1 d PDU A 1
C76 C 0.2167(6) 0.3886(12) 0.5128(8) 0.104(6) Uani 0.613(14) 1 d PDU A 1
H76A H 0.2119 0.4305 0.4808 0.155 Uiso 0.613(14) 1 calc PR A 1
H76B H 0.2169 0.4239 0.5460 0.155 Uiso 0.613(14) 1 calc PR A 1
H76C H 0.1852 0.3444 0.5016 0.155 Uiso 0.613(14) 1 calc PR A 1
C75' C 0.3198(12) 0.1013(13) 0.5468(11) 0.065(6) Uani 0.387(14) 1 d PDU A 2
H75D H 0.2811 0.0876 0.5445 0.098 Uiso 0.387(14) 1 calc PR A 2
H75E H 0.3473 0.0779 0.5832 0.098 Uiso 0.387(14) 1 calc PR A 2
H75F H 0.3263 0.0717 0.5148 0.098 Uiso 0.387(14) 1 calc PR A 2
O10' O 0.3266(8) 0.1995(11) 0.5439(6) 0.060(4) Uani 0.387(14) 1 d PDU A 2
C73' C 0.2897(7) 0.2313(11) 0.4894(6) 0.056(5) Uani 0.387(14) 1 d PDU A 2
H73C H 0.2505 0.2098 0.4820 0.067 Uiso 0.387(14) 1 calc PR A 2
H73D H 0.3018 0.2052 0.4594 0.067 Uiso 0.387(14) 1 calc PR A 2
C74' C 0.2902(8) 0.3317(11) 0.4864(7) 0.066(5) Uani 0.387(14) 1 d PDU A 2
H74C H 0.3295 0.3525 0.4939 0.079 Uiso 0.387(14) 1 calc PR A 2
H74D H 0.2661 0.3511 0.4470 0.079 Uiso 0.387(14) 1 calc PR A 2
O11' O 0.2701(6) 0.3766(11) 0.5263(6) 0.056(4) Uani 0.387(14) 1 d PDU A 2
C76' C 0.2103(5) 0.3605(13) 0.5104(7) 0.037(3) Uani 0.387(14) 1 d PDU A 2
H76D H 0.1894 0.3915 0.4739 0.055 Uiso 0.387(14) 1 calc PR A 2
H76E H 0.1979 0.3847 0.5402 0.055 Uiso 0.387(14) 1 calc PR A 2
H76F H 0.2028 0.2942 0.5060 0.055 Uiso 0.387(14) 1 calc PR A 2
C77 C 0.5250(2) 0.4353(4) 0.61877(19) 0.0515(12) Uani 1 1 d . A .
H77A H 0.5539 0.4015 0.6088 0.062 Uiso 1 1 calc R . .
H77B H 0.5175 0.4946 0.5979 0.062 Uiso 1 1 calc R . .
C78 C 0.4713(2) 0.3802(3) 0.6012(2) 0.0520(12) Uani 1 1 d . . .
H78A H 0.4596 0.3641 0.5602 0.062 Uiso 1 1 calc R A .
H78B H 0.4793 0.3220 0.6233 0.062 Uiso 1 1 calc R . .
C79 C 0.6012(2) 0.4894(4) 0.7000(3) 0.0658(16) Uani 1 1 d . A .
H79A H 0.6281 0.4449 0.6951 0.099 Uiso 1 1 calc R . .
H79B H 0.6121 0.5033 0.7409 0.099 Uiso 1 1 calc R . .
H79C H 0.6021 0.5461 0.6792 0.099 Uiso 1 1 calc R . .
C80 C 0.4003(2) 0.4933(4) 0.5675(2) 0.0655(15) Uani 1 1 d . . .
H80A H 0.4262 0.5460 0.5744 0.098 Uiso 1 1 calc R A .
H80B H 0.3642 0.5133 0.5696 0.098 Uiso 1 1 calc R . .
H80C H 0.3933 0.4679 0.5293 0.098 Uiso 1 1 calc R . .
K3 K 0.39775(4) 0.24745(8) 0.92745(4) 0.0402(2) Uani 1 1 d D A .
C83 C 0.5098(5) 0.3025(8) 1.0660(4) 0.071(3) Uani 0.527(7) 1 d PD A 1
H83A H 0.5155 0.3554 1.0917 0.107 Uiso 0.527(7) 1 calc PR A 1
H83B H 0.5244 0.3170 1.0359 0.107 Uiso 0.527(7) 1 calc PR A 1
H83C H 0.5302 0.2491 1.0879 0.107 Uiso 0.527(7) 1 calc PR A 1
O14 O 0.4520(3) 0.2825(5) 1.0410(3) 0.064(2) Uani 0.527(7) 1 d PD A 1
C81 C 0.4361(13) 0.2187(11) 1.0740(6) 0.092(7) Uani 0.527(7) 1 d PDU A 1
H81A H 0.3953 0.2272 1.0670 0.110 Uiso 0.527(7) 1 calc PR A 1
H81B H 0.4581 0.2311 1.1151 0.110 Uiso 0.527(7) 1 calc PR A 1
C82 C 0.4458(12) 0.1214(10) 1.0613(6) 0.063(6) Uani 0.527(7) 1 d PDU A 1
H82A H 0.4871 0.1095 1.0740 0.075 Uiso 0.527(7) 1 calc PR A 1
H82B H 0.4300 0.0796 1.0827 0.075 Uiso 0.527(7) 1 calc PR A 1
O15 O 0.4201(11) 0.1040(7) 1.0033(5) 0.057(4) Uani 0.527(7) 1 d PDU A 1
C84 C 0.4293(11) 0.0153(9) 0.9877(9) 0.053(6) Uani 0.527(7) 1 d PDU A 1
H84A H 0.4694 -0.0010 1.0075 0.080 Uiso 0.527(7) 1 calc PR A 1
H84B H 0.4194 0.0127 0.9462 0.080 Uiso 0.527(7) 1 calc PR A 1
H84C H 0.4055 -0.0281 0.9986 0.080 Uiso 0.527(7) 1 calc PR A 1
C83' C 0.3464(5) 0.2779(10) 1.0507(6) 0.081(4) Uani 0.473(7) 1 d PD A 2
H83D H 0.3306 0.2156 1.0464 0.122 Uiso 0.473(7) 1 calc PR A 2
H83E H 0.3178 0.3199 1.0251 0.122 Uiso 0.473(7) 1 calc PR A 2
H83F H 0.3568 0.2982 1.0905 0.122 Uiso 0.473(7) 1 calc PR A 2
O14' O 0.3939(4) 0.2780(6) 1.0365(3) 0.070(3) Uani 0.473(7) 1 d PD A 2
C81' C 0.4351(12) 0.2218(12) 1.0746(5) 0.081(7) Uani 0.473(7) 1 d PDU A 2
H81C H 0.4339 0.2300 1.1132 0.097 Uiso 0.473(7) 1 calc PR A 2
H81D H 0.4729 0.2428 1.0764 0.097 Uiso 0.473(7) 1 calc PR A 2
C82' C 0.4298(14) 0.1225(12) 1.0608(7) 0.068(7) Uani 0.473(7) 1 d PDU A 2
H82C H 0.4657 0.0911 1.0840 0.081 Uiso 0.473(7) 1 calc PR A 2
H82D H 0.3990 0.0960 1.0713 0.081 Uiso 0.473(7) 1 calc PR A 2
O15' O 0.4181(14) 0.1064(9) 1.0035(6) 0.073(6) Uani 0.473(7) 1 d PDU A 2
C84' C 0.4261(17) 0.0164(12) 0.9895(11) 0.079(10) Uani 0.473(7) 1 d PDU A 2
H84D H 0.4649 0.0093 0.9904 0.118 Uiso 0.473(7) 1 calc PR A 2
H84E H 0.3988 0.0021 0.9510 0.118 Uiso 0.473(7) 1 calc PR A 2
H84F H 0.4204 -0.0257 1.0173 0.118 Uiso 0.473(7) 1 calc PR A 2

loop_
_atom_site_aniso_label
_atom_site_aniso_U_11
_atom_site_aniso_U_22
_atom_site_aniso_U_33
_atom_site_aniso_U_23
_atom_site_aniso_U_13
_atom_site_aniso_U_12
Eu 0.01773(6) 0.02436(7) 0.02254(6) 0.00383(11) 0.00983(5) 0.00324(11)
K1 0.0299(4) 0.0601(7) 0.0265(4) 0.0074(4) 0.0104(3) 0.0028(4)
Si1 0.0187(5) 0.0322(7) 0.0250(5) 0.0052(5) 0.0074(4) 0.0019(5)
Si2 0.0241(5) 0.0320(6) 0.0275(5) 0.0072(5) 0.0093(4) -0.0022(4)
Si3 0.0204(4) 0.0256(6) 0.0273(5) 0.0009(4) 0.0111(4) 0.0033(4)
Si4 0.0184(5) 0.0440(8) 0.0254(6) 0.0043(6) 0.0070(5) 0.0040(5)
O1 0.0203(14) 0.0397(17) 0.0259(14) 0.0047(14) 0.0085(12) -0.0021(13)
O2 0.0198(13) 0.0337(18) 0.0268(14) 0.0034(12) 0.0067(11) -0.0013(11)
O3 0.0265(13) 0.0456(17) 0.0304(13) 0.0182(13) 0.0037(10) -0.0081(12)
O4 0.0251(12) 0.0256(14) 0.0287(12) 0.0022(10) 0.0122(10) 0.0063(10)
O5 0.0277(15) 0.0374(19) 0.0330(15) 0.0030(13) 0.0130(12) 0.0084(13)
O6 0.0214(15) 0.066(2) 0.0277(15) -0.0068(16) 0.0100(12) 0.0061(15)
O7 0.074(2) 0.0348(18) 0.0360(15) 0.0103(13) 0.0362(15) 0.0214(16)
O8 0.0347(13) 0.0289(15) 0.0306(13) 0.0017(11) 0.0157(11) 0.0065(12)
O9 0.0396(14) 0.0277(15) 0.0324(14) 0.0035(11) 0.0226(12) 0.0044(12)
O12 0.0458(19) 0.053(2) 0.054(2) -0.0015(18) 0.0310(17) -0.0067(17)
O13 0.0513(17) 0.0492(19) 0.0383(15) -0.0008(14) 0.0238(13) -0.0024(15)
C1 0.0189(18) 0.036(2) 0.028(2) 0.0014(17) 0.0112(16) 0.0020(16)
C2 0.039(2) 0.042(3) 0.036(2) 0.005(2) 0.0099(18) 0.003(2)
C3 0.055(3) 0.037(3) 0.047(3) -0.006(2) 0.017(2) -0.002(2)
C4 0.034(2) 0.055(3) 0.038(2) -0.014(2) 0.0116(19) 0.001(2)
C5 0.049(3) 0.065(4) 0.030(2) 0.004(2) 0.002(2) 0.012(3)
C6 0.052(3) 0.047(3) 0.031(2) 0.000(2) 0.005(2) 0.009(2)
C7 0.025(2) 0.033(3) 0.024(2) 0.0044(18) 0.0067(17) -0.0001(18)
C8 0.029(2) 0.035(3) 0.053(3) 0.007(2) 0.021(2) 0.004(2)
C9 0.027(2) 0.055(4) 0.062(3) 0.004(3) 0.022(2) 0.010(2)
C10 0.055(3) 0.035(3) 0.049(3) -0.002(2) 0.021(3) 0.012(2)
C11 0.047(3) 0.030(3) 0.055(3) 0.001(2) 0.012(2) 0.000(2)
C12 0.036(2) 0.035(3) 0.043(3) -0.004(2) 0.011(2) -0.005(2)
C13 0.0333(19) 0.038(2) 0.033(2) 0.0106(18) 0.0159(16) 0.0059(18)
C14 0.045(2) 0.068(4) 0.051(3) 0.012(2) 0.022(2) 0.016(2)
C15 0.078(4) 0.080(5) 0.058(3) 0.008(3) 0.028(3) 0.050(4)
C16 0.107(5) 0.046(4) 0.060(3) 0.004(3) 0.026(3) 0.032(4)
C17 0.088(4) 0.036(3) 0.090(4) 0.003(3) 0.036(3) 0.004(3)
C18 0.051(3) 0.035(3) 0.070(3) 0.004(2) 0.026(2) 0.002(2)
C19 0.0286(19) 0.028(2) 0.0311(19) -0.0001(17) 0.0113(15) -0.0035(16)
C20 0.045(2) 0.063(3) 0.037(2) 0.013(2) 0.0171(19) 0.002(2)
C21 0.076(4) 0.098(5) 0.035(2) 0.005(3) 0.028(3) 0.008(4)
C22 0.072(4) 0.062(4) 0.051(3) -0.021(3) 0.039(3) -0.013(3)
C23 0.059(3) 0.060(3) 0.071(3) -0.012(3) 0.039(3) 0.005(3)
C24 0.049(3) 0.048(3) 0.042(2) 0.003(2) 0.021(2) 0.011(2)
C25 0.0315(18) 0.030(2) 0.037(2) 0.0019(17) 0.0192(16) 0.0029(16)
C26 0.040(2) 0.036(3) 0.066(3) 0.007(2) 0.026(2) 0.006(2)
C27 0.070(3) 0.034(3) 0.075(3) 0.002(2) 0.044(3) 0.009(2)
C28 0.068(3) 0.034(3) 0.077(3) -0.012(2) 0.044(3) -0.015(2)
C29 0.043(3) 0.053(3) 0.089(4) -0.012(3) 0.024(3) -0.015(2)
C30 0.031(2) 0.036(3) 0.069(3) -0.010(2) 0.015(2) -0.0027(18)
C31 0.0230(18) 0.022(2) 0.0294(18) -0.0001(16) 0.0115(15) 0.0038(15)
C32 0.0251(18) 0.037(2) 0.0323(18) -0.0020(19) 0.0113(16) 0.0034(18)
C33 0.0300(18) 0.051(3) 0.049(2) 0.006(2) 0.0223(17) -0.002(2)
C34 0.045(2) 0.042(3) 0.051(2) 0.004(2) 0.032(2) 0.0050(19)
C35 0.045(3) 0.042(3) 0.036(2) -0.007(2) 0.024(2) -0.001(2)
C36 0.0297(19) 0.034(2) 0.036(2) -0.0029(17) 0.0140(16) 0.0005(16)
C37 0.020(2) 0.063(4) 0.031(2) 0.006(2) 0.0102(17) -0.003(2)
C38 0.061(3) 0.056(4) 0.060(3) 0.024(3) 0.032(3) 0.018(3)
C39 0.076(4) 0.062(4) 0.089(4) 0.030(3) 0.046(3) 0.017(3)
C40 0.048(3) 0.100(6) 0.062(4) 0.044(4) 0.019(3) 0.009(3)
C41 0.047(3) 0.109(6) 0.035(3) 0.027(3) -0.002(2) -0.022(3)
C42 0.045(3) 0.072(4) 0.038(3) 0.021(3) 0.005(2) -0.012(3)
C43 0.032(2) 0.036(3) 0.022(2) -0.0013(19) 0.0081(17) 0.001(2)
C44 0.025(2) 0.055(4) 0.033(2) 0.005(2) 0.0082(18) 0.000(2)
C45 0.041(3) 0.076(5) 0.037(3) -0.001(3) 0.010(2) -0.018(3)
C46 0.065(4) 0.071(5) 0.056(4) 0.000(3) 0.014(3) -0.039(4)
C47 0.103(5) 0.039(3) 0.055(3) 0.000(3) 0.026(3) -0.005(4)
C48 0.049(3) 0.048(3) 0.033(2) 0.002(2) 0.010(2) 0.006(3)
Si5 0.0424(6) 0.0328(6) 0.0289(5) 0.0041(4) 0.0207(4) 0.0109(5)
C49 0.040(4) 0.035(4) 0.027(5) -0.007(3) 0.021(3) -0.002(3)
C50 0.057(4) 0.056(5) 0.048(4) 0.004(4) 0.035(4) 0.001(4)
C51 0.076(6) 0.067(5) 0.072(6) -0.006(5) 0.054(5) -0.016(4)
C52 0.047(5) 0.080(7) 0.071(6) -0.012(5) 0.033(4) -0.003(5)
C53 0.049(4) 0.078(6) 0.052(4) -0.011(5) 0.026(3) -0.002(5)
C54 0.042(4) 0.056(6) 0.041(4) -0.003(4) 0.021(3) 0.002(4)
C55 0.042(4) 0.048(6) 0.024(4) 0.015(4) 0.018(3) 0.010(4)
C56 0.045(5) 0.055(6) 0.038(4) 0.013(5) 0.022(4) 0.021(4)
C57 0.042(4) 0.070(7) 0.054(5) 0.003(6) 0.023(4) 0.010(6)
C58 0.054(6) 0.075(7) 0.044(4) -0.004(6) 0.016(4) -0.014(6)
C59 0.053(5) 0.063(6) 0.034(4) -0.003(5) 0.015(4) 0.003(5)
C60 0.041(5) 0.052(6) 0.034(6) -0.003(5) 0.011(4) 0.007(4)
C49' 0.051(8) 0.043(8) 0.031(9) 0.000(6) 0.023(6) 0.002(6)
C50' 0.066(7) 0.041(7) 0.080(8) -0.007(7) 0.032(6) 0.012(6)
C51' 0.066(8) 0.064(8) 0.093(8) 0.005(7) 0.039(7) -0.006(6)
C52' 0.055(7) 0.064(8) 0.063(8) -0.008(7) 0.024(6) 0.001(6)
C53' 0.038(6) 0.061(8) 0.051(6) 0.004(6) 0.021(5) 0.009(6)
C54' 0.038(6) 0.033(7) 0.038(6) 0.009(6) 0.022(5) 0.019(6)
C55' 0.040(7) 0.040(8) 0.023(7) 0.010(6) 0.024(5) 0.006(5)
C56' 0.028(5) 0.044(8) 0.023(5) 0.014(6) 0.010(4) 0.008(5)
C57' 0.031(5) 0.042(7) 0.032(5) -0.010(6) 0.011(4) 0.006(5)
C58' 0.028(5) 0.032(7) 0.040(6) 0.003(6) 0.008(5) -0.006(6)
C59' 0.041(8) 0.043(8) 0.051(8) 0.003(6) 0.016(6) 0.009(6)
C60' 0.037(7) 0.039(8) 0.022(7) 0.009(6) 0.009(5) 0.012(6)
C61 0.041(2) 0.025(2) 0.0347(19) 0.0062(16) 0.0174(17) 0.0086(17)
C62 0.068(3) 0.034(3) 0.052(3) -0.001(2) 0.040(2) -0.002(2)
C63 0.067(3) 0.037(3) 0.075(3) 0.006(2) 0.053(3) 0.005(2)
C64 0.041(2) 0.065(4) 0.081(4) 0.022(3) 0.031(2) 0.000(2)
C65 0.043(2) 0.097(5) 0.051(3) 0.013(3) 0.011(2) -0.019(3)
C66 0.035(2) 0.065(3) 0.041(2) 0.014(2) 0.0132(18) -0.004(2)
Si6 0.0353(5) 0.0248(6) 0.0290(5) 0.0049(4) 0.0170(4) 0.0036(4)
C67 0.030(3) 0.024(3) 0.036(3) 0.007(2) 0.017(2) -0.004(3)
C68 0.044(3) 0.037(3) 0.047(3) 0.001(3) 0.007(3) 0.003(3)
C69 0.047(3) 0.042(4) 0.073(4) 0.018(3) 0.017(3) 0.011(3)
C70 0.040(4) 0.069(5) 0.051(4) 0.029(3) 0.017(3) 0.010(3)
C71 0.077(5) 0.079(6) 0.034(3) 0.011(3) 0.002(3) 0.018(4)
C72 0.072(5) 0.053(4) 0.037(3) 0.002(3) 0.018(3) 0.019(3)
C67' 0.027(9) 0.019(9) 0.029(9) 0.004(7) 0.017(6) -0.011(7)
C68' 0.034(9) 0.059(11) 0.043(9) 0.001(8) 0.024(7) 0.002(8)
C69' 0.042(10) 0.057(12) 0.057(10) 0.009(8) 0.023(7) 0.003(8)
C70' 0.046(11) 0.055(10) 0.041(9) 0.025(8) 0.018(7) 0.004(8)
C71' 0.082(13) 0.084(14) 0.062(12) 0.008(9) 0.030(9) 0.008(9)
C72' 0.080(14) 0.089(15) 0.073(14) 0.002(9) 0.037(10) 0.005(9)
K2 0.0320(4) 0.0363(5) 0.0447(5) 0.0058(4) 0.0193(4) -0.0008(4)
C75 0.073(8) 0.089(8) 0.083(9) -0.018(6) 0.029(7) -0.011(6)
O10 0.065(5) 0.065(5) 0.057(4) -0.011(4) 0.034(3) -0.001(4)
C73 0.080(7) 0.094(7) 0.065(6) 0.009(5) 0.043(5) -0.013(5)
C74 0.082(6) 0.081(7) 0.045(5) 0.012(6) 0.013(4) -0.001(6)
O11 0.039(3) 0.077(6) 0.048(4) 0.021(4) 0.009(3) 0.009(4)
C76 0.068(8) 0.114(11) 0.112(9) 0.024(8) 0.015(6) -0.008(7)
C75' 0.063(10) 0.074(10) 0.062(10) -0.016(7) 0.028(8) -0.015(7)
O10' 0.069(7) 0.068(7) 0.054(6) -0.022(5) 0.036(5) -0.004(6)
C73' 0.052(7) 0.075(9) 0.038(7) -0.003(6) 0.013(5) -0.005(6)
C74' 0.073(8) 0.079(9) 0.051(7) 0.002(7) 0.030(6) -0.007(7)
O11' 0.041(5) 0.074(8) 0.045(5) 0.017(6) 0.007(4) 0.010(5)
C76' 0.024(5) 0.042(7) 0.036(6) 0.014(5) 0.002(4) -0.002(5)
C77 0.061(3) 0.057(3) 0.053(3) 0.003(2) 0.039(2) 0.005(2)
C78 0.069(3) 0.039(3) 0.056(3) -0.008(2) 0.034(2) -0.002(2)
C79 0.043(3) 0.075(4) 0.082(4) -0.007(3) 0.027(3) -0.006(3)
C80 0.076(4) 0.070(4) 0.047(3) 0.005(3) 0.019(3) 0.011(3)
K3 0.0476(5) 0.0457(6) 0.0281(4) 0.0068(4) 0.0149(4) 0.0016(5)
C83 0.097(8) 0.067(8) 0.051(6) -0.011(5) 0.029(6) -0.017(7)
O14 0.092(6) 0.051(5) 0.047(4) -0.010(4) 0.023(4) -0.002(4)
C81 0.130(12) 0.082(11) 0.073(11) 0.015(11) 0.049(11) -0.006(11)
C82 0.074(13) 0.052(8) 0.049(7) 0.018(6) 0.007(6) -0.003(7)
O15 0.082(8) 0.057(8) 0.035(7) 0.021(6) 0.027(6) 0.038(7)
C84 0.040(8) 0.041(10) 0.078(13) -0.018(9) 0.021(8) 0.010(7)
C83' 0.104(10) 0.074(10) 0.081(8) -0.027(8) 0.051(8) -0.020(8)
O14' 0.102(7) 0.066(6) 0.053(4) 0.005(4) 0.040(4) 0.007(5)
C81' 0.132(13) 0.082(12) 0.049(9) -0.003(10) 0.058(9) -0.002(11)
C82' 0.091(17) 0.071(10) 0.041(8) -0.001(7) 0.024(8) -0.025(8)
O15' 0.082(10) 0.062(11) 0.058(10) 0.001(9) 0.006(9) 0.012(9)
C84' 0.081(17) 0.087(19) 0.065(14) 0.026(13) 0.023(12) 0.010(15)

loop_
_atom_type_symbol
_atom_type_description
_atom_type_scat_dispersion_real
_atom_type_scat_dispersion_imag
_atom_type_scat_source
C C 0.0033 0.0016 'International Tables Vol C Tables 4.2.6.8 and 6.1.1.4'
H H 0.0000 0.0000 'International Tables Vol C Tables 4.2.6.8 and 6.1.1.4'
O O 0.0106 0.0060 'International Tables Vol C Tables 4.2.6.8 and 6.1.1.4'
Si Si 0.0817 0.0704 'International Tables Vol C Tables 4.2.6.8 and 6.1.1.4'
K K 0.2009 0.2494 'International Tables Vol C Tables 4.2.6.8 and 6.1.1.4'
Eu Eu -0.1578 3.6682 'International Tables Vol C Tables 4.2.6.8 and 6.1.1.4'

loop_
_geom_angle_atom_site_label_1
_geom_angle_atom_site_label_2
_geom_angle_atom_site_label_3
_geom_angle
O3 Eu O7 84.52(11)
O3 Eu O6 82.21(11)
O7 Eu O6 81.86(12)
O3 Eu O1 83.60(10)
O7 Eu O1 119.71(11)
O6 Eu O1 152.78(9)
O3 Eu O4 118.03(12)
O7 Eu O4 149.07(10)
O6 Eu O4 80.80(9)
O1 Eu O4 85.59(9)
O3 Eu O9 159.40(9)
O7 Eu O9 84.94(11)
O6 Eu O9 113.69(12)
O1 Eu O9 86.35(11)
O4 Eu O9 78.90(9)
O3 Eu K3 48.47(7)
O7 Eu K3 50.55(7)
O6 Eu K3 50.56(8)
O1 Eu K3 128.89(7)
O4 Eu K3 128.33(6)
O9 Eu K3 131.57(7)
O3 Eu K1 126.72(7)
O7 Eu K1 134.63(7)
O6 Eu K1 128.88(8)
O1 Eu K1 48.29(7)
O4 Eu K1 49.26(6)
O9 Eu K1 54.07(7)
K3 Eu K1 174.34(3)
O3 Eu Si1 66.72(7)
O7 Eu Si1 107.87(9)
O6 Eu Si1 145.79(11)
O1 Eu Si1 18.81(7)
O4 Eu Si1 100.84(6)
O9 Eu Si1 100.00(7)
K3 Eu Si1 110.18(4)
K1 Eu Si1 67.10(4)
O3 Eu Si5 99.24(9)
O7 Eu Si5 17.62(7)
O6 Eu Si5 93.43(10)
O1 Eu Si5 111.74(9)
O4 Eu Si5 140.80(7)
O9 Eu Si5 68.01(7)
K3 Eu Si5 68.12(3)
K1 Eu Si5 117.15(3)
Si1 Eu Si5 104.97(3)
O3 Eu Si2 17.14(6)
O7 Eu Si2 91.57(9)
O6 Eu Si2 98.66(10)
O1 Eu Si2 66.59(8)
O4 Eu Si2 116.23(7)
O9 Eu Si2 146.51(7)
K3 Eu Si2 64.16(3)
K1 Eu Si2 111.54(3)
Si1 Eu Si2 49.59(3)
Si5 Eu Si2 102.97(3)
O3 Eu Si3 101.65(8)
O7 Eu Si3 145.97(8)
O6 Eu Si3 66.19(8)
O1 Eu Si3 94.31(8)
O4 Eu Si3 19.63(6)
O9 Eu Si3 96.98(6)
K3 Eu Si3 109.84(3)
K1 Eu Si3 66.99(3)
Si1 Eu Si3 105.24(3)
Si5 Eu Si3 148.17(3)
Si2 Eu Si3 104.08(3)
O10' K1 O1 117.4(4)
O10' K1 O11 54.7(4)
O1 K1 O11 115.3(2)
O10' K1 O4 110.6(3)
O1 K1 O4 72.79(8)
O11 K1 O4 165.0(2)
O10' K1 O11' 63.9(4)
O1 K1 O11' 117.8(3)
O11 K1 O11' 10.7(4)
O4 K1 O11' 169.3(3)
O10' K1 O9 170.3(4)
O1 K1 O9 70.52(9)
O11 K1 O9 128.6(3)
O4 K1 O9 65.20(8)
O11' K1 O9 118.6(3)
O10' K1 O10 6.4(5)
O1 K1 O10 117.7(3)
O11 K1 O10 60.9(3)
O4 K1 O10 104.4(2)
O11' K1 O10 69.8(3)
O9 K1 O10 165.3(2)
O10' K1 O13 92.0(5)
O1 K1 O13 149.76(10)
O11 K1 O13 86.6(2)
O4 K1 O13 91.08(8)
O11' K1 O13 80.2(3)
O9 K1 O13 79.55(8)
O10 K1 O13 90.7(2)
O10' K1 C73 20.4(5)
O1 K1 C73 134.9(2)
O11 K1 C73 43.5(3)
O4 K1 C73 121.6(2)
O11' K1 C73 50.2(4)
O9 K1 C73 153.9(2)
O10 K1 C73 23.7(2)
O13 K1 C73 75.3(2)
O10' K1 C74' 43.2(4)
O1 K1 C74' 132.5(3)
O11 K1 C74' 19.6(4)
O4 K1 C74' 147.0(3)
O11' K1 C74' 23.8(3)
O9 K1 C74' 136.3(3)
O10 K1 C74' 48.4(3)
O13 K1 C74' 73.6(3)
C73 K1 C74' 26.8(3)
O10' K1 C73' 20.8(3)
O1 K1 C73' 121.3(3)
O11 K1 C73' 34.0(3)
O4 K1 C73' 131.2(3)
O11' K1 C73' 43.2(3)
O9 K1 C73' 160.4(3)
O10 K1 C73' 26.8(3)
O13 K1 C73' 88.7(3)
C73 K1 C73' 15.9(3)
C74' K1 C73' 24.1(3)
O10' K1 Eu 140.7(4)
O1 K1 Eu 40.46(7)
O11 K1 Eu 151.6(2)
O4 K1 Eu 41.65(5)
O11' K1 Eu 148.0(3)
O9 K1 Eu 41.80(5)
O10 K1 Eu 136.4(2)
O13 K1 Eu 111.62(6)
C73 K1 Eu 159.6(2)
C74' K1 Eu 171.2(3)
C73' K1 Eu 156.8(3)
O1 Si1 O2 113.73(17)
O1 Si1 C7 109.6(2)
O2 Si1 C7 107.60(18)
O1 Si1 C1 112.38(18)
O2 Si1 C1 104.66(19)
C7 Si1 C1 108.6(2)
O1 Si1 Eu 27.91(11)
O2 Si1 Eu 88.89(11)
C7 Si1 Eu 107.90(16)
C1 Si1 Eu 134.60(13)
O1 Si1 K1 28.13(11)
O2 Si1 K1 137.23(11)
C7 Si1 K1 106.29(15)
C1 Si1 K1 88.24(13)
Eu Si1 K1 56.04(3)
O3 Si2 O2 113.30(15)
O3 Si2 C13 109.63(18)
O2 Si2 C13 108.44(18)
O3 Si2 C19 111.15(17)
O2 Si2 C19 105.47(17)
C13 Si2 C19 108.69(18)
O3 Si2 Eu 24.85(9)
O2 Si2 Eu 88.51(11)
C13 Si2 Eu 118.95(12)
C19 Si2 Eu 122.70(14)
O3 Si2 K3 34.20(10)
O2 Si2 K3 137.46(13)
C13 Si2 K3 109.57(13)
C19 Si2 K3 79.59(12)
Eu Si2 K3 56.45(2)
O4 Si3 O5 111.22(15)
O4 Si3 C25 113.63(15)
O5 Si3 C25 108.73(18)
O4 Si3 C31 110.94(16)
O5 Si3 C31 104.84(16)
C25 Si3 C31 107.02(17)
O4 Si3 K2 46.61(10)
O5 Si3 K2 90.68(13)
C25 Si3 K2 157.67(12)
C31 Si3 K2 77.32(13)
O4 Si3 Eu 29.85(9)
O5 Si3 Eu 89.28(11)
C25 Si3 Eu 104.56(11)
C31 Si3 Eu 138.68(13)
K2 Si3 Eu 63.63(2)
O6 Si4 O5 113.59(18)
O6 Si4 C37 114.5(2)
O5 Si4 C37 105.0(2)
O6 Si4 C43 108.1(2)
O5 Si4 C43 105.54(19)
C37 Si4 C43 109.8(2)
O6 Si4 Eu 25.78(11)
O5 Si4 Eu 88.78(12)
C37 Si4 Eu 131.60(14)
C43 Si4 Eu 110.56(16)
O6 Si4 K3 31.78(13)
O5 Si4 K3 130.67(13)
C37 Si4 K3 83.08(14)
C43 Si4 K3 117.37(16)
Eu Si4 K3 54.99(3)
Si1 O1 Eu 133.28(16)
Si1 O1 K1 135.47(16)
Eu O1 K1 91.25(10)
Si2 O2 Si1 132.86(19)
Si2 O3 Eu 138.01(14)
Si2 O3 K3 125.83(14)
Eu O3 K3 91.10(9)
Si3 O4 Eu 130.52(14)
Si3 O4 K1 132.76(13)
Eu O4 K1 89.09(7)
Si3 O4 K2 108.57(12)
Eu O4 K2 95.48(8)
K1 O4 K2 88.31(8)
Si4 O5 Si3 131.7(2)
Si4 O6 Eu 136.77(18)
Si4 O6 K3 130.16(19)
Eu O6 K3 88.20(10)
Si5 O7 Eu 136.37(16)
Si5 O7 K3 134.94(15)
Eu O7 K3 88.48(10)
Si6 O8 Si5 135.29(18)
Si6 O9 Eu 132.72(14)
Si6 O9 K2 111.56(13)
Eu O9 K2 96.11(9)
Si6 O9 K1 133.85(14)
Eu O9 K1 84.13(9)
K2 O9 K1 85.15(8)
C77 O12 C79 113.4(4)
C77 O12 K2 117.7(3)
C79 O12 K2 128.6(3)
C80 O13 C78 112.2(4)
C80 O13 K2 142.3(3)
C78 O13 K2 90.2(2)
C80 O13 K1 114.0(3)
C78 O13 K1 116.8(3)
K2 O13 K1 78.23(7)
C6 C1 C2 116.7(5)
C6 C1 Si1 122.2(4)
C2 C1 Si1 121.1(3)
C1 C2 C3 121.3(4)
C4 C3 C2 120.3(5)
C3 C4 C5 119.6(5)
C4 C5 C6 119.2(5)
C1 C6 C5 122.9(6)
C8 C7 C12 117.3(5)
C8 C7 Si1 121.5(4)
C12 C7 Si1 121.2(4)
C7 C8 C9 121.5(5)
C10 C9 C8 119.4(5)
C9 C10 C11 120.3(5)
C10 C11 C12 119.6(5)
C11 C12 C7 121.9(5)
C18 C13 C14 116.9(4)
C18 C13 Si2 122.7(3)
C14 C13 Si2 120.4(4)
C13 C14 C15 120.7(5)
C16 C15 C14 120.2(5)
C17 C16 C15 119.5(5)
C16 C17 C18 121.3(6)
C17 C18 C13 121.3(5)
C24 C19 C20 116.1(4)
C24 C19 Si2 122.5(3)
C20 C19 Si2 121.4(3)
C21 C20 C19 121.3(5)
C22 C21 C20 120.8(5)
C21 C22 C23 119.8(5)
C24 C23 C22 118.5(5)
C19 C24 C23 123.5(5)
C26 C25 C30 115.7(4)
C26 C25 Si3 121.0(3)
C30 C25 Si3 123.3(3)
C27 C26 C25 122.7(4)
C28 C27 C26 119.8(5)
C29 C28 C27 119.5(5)
C28 C29 C30 121.4(4)
C29 C30 C25 120.8(4)
C32 C31 C36 116.6(3)
C32 C31 Si3 122.2(3)
C36 C31 Si3 121.2(3)
C31 C32 C33 121.8(4)
C34 C33 C32 119.9(4)
C33 C34 C35 120.2(4)
C34 C35 C36 119.7(4)
C35 C36 C31 121.9(4)
C38 C37 C42 116.8(5)
C38 C37 Si4 123.1(4)
C42 C37 Si4 120.2(5)
C37 C38 C39 121.9(6)
C40 C39 C38 119.7(7)
C41 C40 C39 120.5(6)
C40 C41 C42 119.6(6)
C41 C42 C37 121.5(7)
C48 C43 C44 116.6(5)
C48 C43 Si4 120.5(4)
C44 C43 Si4 122.7(4)
C45 C44 C43 121.1(5)
C46 C45 C44 120.5(6)
C45 C46 C47 119.9(6)
C46 C47 C48 120.2(6)
C47 C48 C43 121.7(6)
C47 C48 K2 96.0(4)
C43 C48 K2 94.4(3)
O7 Si5 O8 113.31(14)
O7 Si5 C49 111.6(4)
O8 Si5 C49 107.1(3)
O7 Si5 C55' 107.2(6)
O8 Si5 C55' 107.9(10)
C49 Si5 C55' 109.5(11)
O7 Si5 C49' 112.6(8)
O8 Si5 C49' 100.0(6)
C49 Si5 C49' 7.9(12)
C55' Si5 C49' 115.7(12)
O7 Si5 C55 113.4(4)
O8 Si5 C55 99.2(6)
C49 Si5 C55 111.5(6)
C55' Si5 C55 8.9(13)
C49' Si5 C55 116.8(13)
O7 Si5 Eu 26.00(10)
O8 Si5 Eu 87.51(10)
C49 Si5 Eu 119.5(5)
C55' Si5 Eu 121.1(6)
C49' Si5 Eu 116.7(10)
C55 Si5 Eu 123.8(4)
C50 C49 C54 116.8(7)
C50 C49 Si5 120.5(6)
C54 C49 Si5 121.9(7)
C49 C50 C51 121.4(8)
C52 C51 C50 119.6(8)
C53 C52 C51 120.2(8)
C52 C53 C54 119.9(9)
C53 C54 C49 122.0(10)
C56 C55 C60 115.7(9)
C56 C55 Si5 122.9(8)
C60 C55 Si5 121.0(7)
C57 C56 C55 122.7(10)
C58 C57 C56 119.4(10)
C59 C58 C57 119.8(10)
C58 C59 C60 119.8(10)
C59 C60 C55 122.4(10)
C50' C49' C54' 116.4(11)
C50' C49' Si5 123.0(11)
C54' C49' Si5 120.5(11)
C49' C50' C51' 121.4(13)
C52' C51' C50' 118.8(15)
C53' C52' C51' 121.2(15)
C52' C53' C54' 118.4(14)
C53' C54' C49' 123.3(13)
C60' C55' C56' 118.4(13)
C60' C55' Si5 120.7(13)
C56' C55' Si5 116.4(12)
C57' C56' C55' 120.1(13)
C56' C57' C58' 119.9(13)
C57' C58' C59' 121.6(13)
C60' C59' C58' 117.4(14)
C59' C60' C55' 122.6(15)
C66 C61 C62 116.7(4)
C66 C61 Si6 123.0(3)
C62 C61 Si6 120.2(3)
C66 C61 K2 114.7(3)
C62 C61 K2 68.9(2)
Si6 C61 K2 83.10(14)
C63 C62 C61 121.1(4)
C63 C62 K2 104.4(3)
C61 C62 K2 86.3(3)
C64 C63 C62 120.5(4)
C63 C64 C65 119.9(4)
C64 C65 C66 119.6(5)
C61 C66 C65 122.2(4)
O9 Si6 O8 114.07(14)
O9 Si6 C67' 118.0(10)
O8 Si6 C67' 108.0(8)
O9 Si6 C67 113.7(3)
O8 Si6 C67 103.7(2)
C67' Si6 C67 9.7(12)
O9 Si6 C61 109.83(16)
O8 Si6 C61 106.29(17)
C67' Si6 C61 99.1(11)
C67 Si6 C61 108.8(3)
O9 Si6 K2 44.22(10)
O8 Si6 K2 128.90(11)
C67' Si6 K2 123.1(8)
C67 Si6 K2 127.1(2)
C61 Si6 K2 65.66(12)
O9 Si6 Eu 28.56(9)
O8 Si6 Eu 85.52(10)
C67' Si6 Eu 132.5(11)
C67 Si6 Eu 124.5(3)
C61 Si6 Eu 120.95(12)
K2 Si6 Eu 62.87(2)
C72 C67 C68 114.8(5)
C72 C67 Si6 126.5(5)
C68 C67 Si6 118.5(5)
C69 C68 C67 122.5(6)
C70 C69 C68 120.0(7)
C71 C70 C69 119.5(6)
C70 C71 C72 120.2(7)
C71 C72 C67 123.0(6)
C68' C67' C72' 116.9(16)
C68' C67' Si6 121.4(16)
C72' C67' Si6 121.6(16)
C67' C68' C69' 124.4(19)
C70' C69' C68' 118.5(19)
C71' C70' C69' 117.1(19)
C70' C71' C72' 124(2)
C67' C72' C71' 118.6(19)
O12 K2 O9 138.29(10)
O12 K2 O4 129.73(10)
O9 K2 O4 66.76(8)
O12 K2 O13 61.66(10)
O9 K2 O13 82.87(8)
O4 K2 O13 90.43(8)
O12 K2 C62 76.09(11)
O9 K2 C62 72.27(10)
O4 K2 C62 137.03(11)
O13 K2 C62 71.87(11)
O12 K2 C48 112.16(13)
O9 K2 C48 100.89(12)
O4 K2 C48 97.19(12)
O13 K2 C48 172.33(13)
C62 K2 C48 102.74(14)
O12 K2 C78 45.28(11)
O9 K2 C78 106.58(11)
O4 K2 C78 91.69(10)
O13 K2 C78 25.32(10)
C62 K2 C78 87.84(12)
C48 K2 C78 152.44(13)
O12 K2 C61 100.02(11)
O9 K2 C61 55.44(9)
O4 K2 C61 121.80(9)
O13 K2 C61 88.96(9)
C62 K2 C61 24.82(10)
C48 K2 C61 87.74(13)
C78 K2 C61 109.54(11)
O12 K2 Si3 113.44(9)
O9 K2 Si3 91.25(7)
O4 K2 Si3 24.83(5)
O13 K2 Si3 97.84(7)
C62 K2 Si3 161.26(10)
C48 K2 Si3 88.81(11)
C78 K2 Si3 88.48(9)
C61 K2 Si3 145.03(7)
O12 K2 Si6 123.33(9)
O9 K2 Si6 24.22(6)
O4 K2 Si6 90.88(5)
O13 K2 Si6 84.31(7)
C62 K2 Si6 49.63(8)
C48 K2 Si6 96.38(11)
C78 K2 Si6 109.56(9)
C61 K2 Si6 31.24(7)
Si3 K2 Si6 115.10(3)
O12 K2 K1 110.49(8)
O9 K2 K1 49.36(6)
O4 K2 K1 45.13(5)
O13 K2 K1 51.23(6)
C62 K2 K1 97.31(10)
C48 K2 K1 136.02(11)
C78 K2 K1 65.64(9)
C61 K2 K1 95.14(8)
Si3 K2 K1 64.53(3)
Si6 K2 K1 68.18(3)
O12 K2 Eu 165.47(8)
O9 K2 Eu 38.54(6)
O4 K2 Eu 38.23(5)
O13 K2 Eu 106.04(6)
C62 K2 Eu 108.56(8)
C48 K2 Eu 80.70(11)
C78 K2 Eu 120.35(9)
C61 K2 Eu 86.83(7)
Si3 K2 Eu 58.29(2)
Si6 K2 Eu 59.00(2)
K1 K2 Eu 55.77(2)
C75 O10 C73 119.1(11)
C75 O10 K1 122.0(11)
C73 O10 K1 100.1(7)
O10 C73 C74 112.4(9)
O10 C73 K1 56.2(6)
C74 C73 K1 83.8(6)
O11 C74 C73 110.3(9)
C74 O11 C76 113.3(10)
C74 O11 K1 120.6(6)
C76 O11 K1 124.1(9)
C73' O10' C75' 108.9(14)
C73' O10' K1 117.9(10)
C75' O10' K1 120.5(15)
O10' C73' C74' 111.1(14)
O10' C73' K1 41.4(8)
C74' C73' K1 75.3(9)
O11' C74' C73' 113.8(13)
O11' C74' K1 52.3(8)
C73' C74' K1 80.6(8)
C76' O11' C74' 110.0(12)
C76' O11' K1 115.3(11)
C74' O11' K1 103.9(10)
O12 C77 C78 109.9(4)
O13 C78 C77 114.7(4)
O13 C78 K2 64.5(2)
C77 C78 K2 86.8(3)
O3 K3 O7 70.43(10)
O3 K3 O6 68.84(9)
O7 K3 O6 67.82(11)
O3 K3 O14 166.41(18)
O7 K3 O14 121.09(18)
O6 K3 O14 120.82(18)
O3 K3 O15' 106.7(4)
O7 K3 O15' 171.9(7)
O6 K3 O15' 118.7(6)
O14 K3 O15' 60.9(4)
O3 K3 O15 106.4(4)
O7 K3 O15 173.0(6)
O6 K3 O15 117.4(4)
O14 K3 O15 61.2(4)
O15' K3 O15 1.3(11)
O3 K3 O14' 140.7(2)
O7 K3 O14' 117.2(2)
O6 K3 O14' 150.4(2)
O14 K3 O14' 30.0(2)
O15' K3 O14' 60.0(4)
O15 K3 O14' 61.0(3)
O3 K3 C81 144.2(4)
O7 K3 C81 137.5(3)
O6 K3 C81 134.9(5)
O14 K3 C81 22.2(3)
O15' K3 C81 42.0(5)
O15 K3 C81 42.7(3)
O14' K3 C81 23.3(5)
O3 K3 C81' 144.6(4)
O7 K3 C81' 136.6(3)
O6 K3 C81' 135.4(5)
O14 K3 C81' 21.9(5)
O15' K3 C81' 42.8(3)
O15 K3 C81' 43.5(5)
O14' K3 C81' 22.5(3)
C81 K3 C81' 0.9(6)
O3 K3 Eu 40.44(6)
O7 K3 Eu 40.98(6)
O6 K3 Eu 41.25(7)
O14 K3 Eu 153.10(17)
O15' K3 Eu 140.5(3)
O15 K3 Eu 139.7(3)
O14' K3 Eu 157.40(19)
C81 K3 Eu 175.0(4)
C81' K3 Eu 174.9(5)
O3 K3 Si2 19.97(6)
O7 K3 Si2 82.10(8)
O6 K3 Si2 88.06(8)
O14 K3 Si2 147.29(17)
O15' K3 Si2 93.1(5)
O15 K3 Si2 93.2(5)
O14' K3 Si2 121.20(19)
C81 K3 Si2 125.5(4)
C81' K3 Si2 125.7(5)
Eu K3 Si2 59.39(3)
O3 K3 Si4 78.75(7)
O7 K3 Si4 85.11(7)
O6 K3 Si4 18.06(8)
O14 K3 Si4 108.11(17)
O15' K3 Si4 101.9(6)
O15 K3 Si4 100.6(5)
O14' K3 Si4 137.82(19)
C81 K3 Si4 118.3(5)
C81' K3 Si4 119.0(4)
Eu K3 Si4 58.32(3)
Si2 K3 Si4 95.74(4)
C83 O14 C81 110.9(13)
C83 O14 K3 123.2(6)
C81 O14 K3 110.8(8)
O14 C81 C82 113.3(16)
O14 C81 K3 47.0(5)
C82 C81 K3 83.7(7)
O15 C82 C81 110.5(12)
C82 O15 C84 113.8(13)
C82 O15 K3 119.3(8)
C84 O15 K3 121.4(10)
C83' O14' C81' 109.1(14)
C83' O14' K3 127.0(7)
C81' O14' K3 106.8(7)
O14' C81' C82' 115.7(17)
O14' C81' K3 50.8(5)
C82' C81' K3 83.7(7)
O15' C82' C81' 112.1(13)
C82' O15' C84' 115.4(13)
C82' O15' K3 121.2(9)
C84' O15' K3 122.7(12)

loop_
_geom_bond_atom_site_label_1
_geom_bond_atom_site_label_2
_geom_bond_distance
Eu O3 2.258(2)
Eu O7 2.283(3)
Eu O6 2.296(3)
Eu O1 2.302(3)
Eu O4 2.357(2)
Eu O9 2.376(3)
Eu K3 3.4807(12)
Eu K1 3.5465(12)
Eu Si1 3.5805(18)
Eu Si5 3.5932(12)
Eu Si2 3.5944(12)
Eu Si3 3.6004(11)
K1 O10' 2.641(16)
K1 O1 2.648(3)
K1 O11 2.649(9)
K1 O4 2.687(3)
K1 O11' 2.826(15)
K1 O9 2.887(3)
K1 O10 2.916(11)
K1 O13 3.019(3)
K1 C73 3.454(11)
K1 C74' 3.465(17)
K1 C73' 3.534(14)
Si1 O1 1.586(3)
Si1 O2 1.645(3)
Si1 C7 1.884(5)
Si1 C1 1.889(5)
Si2 O3 1.583(3)
Si2 O2 1.638(3)
Si2 C13 1.864(5)
Si2 C19 1.880(4)
Si2 K3 3.7588(19)
Si3 O4 1.591(2)
Si3 O5 1.639(3)
Si3 C25 1.856(4)
Si3 C31 1.882(4)
Si3 K2 3.5921(16)
Si4 O6 1.583(3)
Si4 O5 1.636(3)
Si4 C37 1.868(5)
Si4 C43 1.873(5)
Si4 K3 3.9027(18)
O3 K3 2.606(3)
O4 K2 2.754(3)
O6 K3 2.689(3)
O7 Si5 1.577(3)
O7 K3 2.689(3)
O8 Si6 1.636(3)
O8 Si5 1.637(3)
O9 Si6 1.596(3)
O9 K2 2.713(3)
O12 C77 1.409(5)
O12 C79 1.417(6)
O12 K2 2.677(3)
O13 C80 1.414(6)
O13 C78 1.417(5)
O13 K2 2.990(3)
C1 C6 1.368(6)
C1 C2 1.385(7)
C2 C3 1.394(7)
C3 C4 1.363(7)
C4 C5 1.371(8)
C5 C6 1.390(8)
C7 C8 1.379(7)
C7 C12 1.382(7)
C8 C9 1.400(7)
C9 C10 1.364(8)
C10 C11 1.375(8)
C11 C12 1.380(7)
C13 C18 1.386(6)
C13 C14 1.395(6)
C14 C15 1.404(8)
C15 C16 1.358(9)
C16 C17 1.355(8)
C17 C18 1.375(7)
C19 C24 1.378(6)
C19 C20 1.393(6)
C20 C21 1.391(7)
C21 C22 1.354(8)
C22 C23 1.387(8)
C23 C24 1.382(6)
C25 C26 1.394(6)
C25 C30 1.395(5)
C26 C27 1.374(7)
C27 C28 1.365(7)
C28 C29 1.348(7)
C29 C30 1.389(7)
C31 C32 1.386(5)
C31 C36 1.401(5)
C32 C33 1.400(5)
C33 C34 1.366(6)
C34 C35 1.376(6)
C35 C36 1.390(6)
C37 C38 1.369(8)
C37 C42 1.416(7)
C38 C39 1.397(7)
C39 C40 1.372(9)
C40 C41 1.363(10)
C41 C42 1.388(8)
C43 C48 1.393(7)
C43 C44 1.415(7)
C44 C45 1.394(8)
C45 C46 1.357(10)
C46 C47 1.385(9)
C47 C48 1.387(9)
C48 K2 3.153(5)
Si5 C49 1.872(7)
Si5 C55' 1.875(12)
Si5 C49' 1.875(11)
Si5 C55 1.906(8)
C49 C50 1.381(10)
C49 C54 1.384(11)
C50 C51 1.389(9)
C51 C52 1.374(11)
C52 C53 1.349(11)
C53 C54 1.383(10)
C55 C56 1.389(9)
C55 C60 1.396(11)
C56 C57 1.379(11)
C57 C58 1.377(11)
C58 C59 1.371(10)
C59 C60 1.379(9)
C49' C50' 1.383(13)
C49' C54' 1.384(15)
C50' C51' 1.397(13)
C51' C52' 1.370(13)
C52' C53' 1.365(13)
C53' C54' 1.370(12)
C55' C60' 1.390(15)
C55' C56' 1.394(12)
C56' C57' 1.379(12)
C57' C58' 1.385(12)
C58' C59' 1.387(12)
C59' C60' 1.380(13)
C61 C66 1.383(6)
C61 C62 1.397(5)
C61 Si6 1.890(4)
C61 K2 3.321(4)
C62 C63 1.397(7)
C62 K2 3.104(5)
C63 C64 1.358(7)
C64 C65 1.376(7)
C65 C66 1.390(6)
Si6 C67' 1.850(15)
Si6 C67 1.889(5)
Si6 K2 3.6182(14)
C67 C72 1.384(8)
C67 C68 1.405(7)
C68 C69 1.381(7)
C69 C70 1.370(8)
C70 C71 1.360(9)
C71 C72 1.382(8)
C67' C68' 1.370(14)
C67' C72' 1.376(18)
C68' C69' 1.380(14)
C69' C70' 1.373(14)
C70' C71' 1.368(14)
C71' C72' 1.377(14)
K2 C78 3.313(5)
C75 O10 1.393(11)
O10 C73 1.408(11)
C73 C74 1.463(13)
C74 O11 1.440(11)
O11 C76 1.452(11)
C75' O10' 1.443(13)
O10' C73' 1.417(13)
C73' C74' 1.463(16)
C74' O11' 1.440(13)
O11' C76' 1.433(12)
C77 C78 1.496(7)
K3 O14 2.715(6)
K3 O15' 2.719(11)
K3 O15 2.739(8)
K3 O14' 2.816(7)
K3 C81 3.468(12)
K3 C81' 3.480(11)
C83 O14 1.392(10)
O14 C81 1.400(14)
C81 C82 1.491(15)
C82 O15 1.380(12)
O15 C84 1.393(10)
C83' O14' 1.377(11)
O14' C81' 1.388(15)
C81' C82' 1.479(16)
C82' O15' 1.378(12)
O15' C84' 1.390(12)

loop_
_geom_torsion_atom_site_label_1
_geom_torsion_atom_site_label_2
_geom_torsion_atom_site_label_3
_geom_torsion_atom_site_label_4
_geom_torsion
O3 Eu K1 O10' -40.1(7)
O7 Eu K1 O10' -164.7(7)
O6 Eu K1 O10' 72.5(7)
O1 Eu K1 O10' -71.7(7)
O4 Eu K1 O10' 57.5(7)
O9 Eu K1 O10' 165.6(7)
K3 Eu K1 O10' -9.5(7)
Si1 Eu K1 O10' -71.8(7)
Si5 Eu K1 O10' -167.5(7)
Si2 Eu K1 O10' -49.2(7)
Si3 Eu K1 O10' 47.5(7)
O3 Eu K1 O1 31.65(16)
O7 Eu K1 O1 -93.03(17)
O6 Eu K1 O1 144.25(12)
O4 Eu K1 O1 129.19(15)
O9 Eu K1 O1 -122.72(15)
K3 Eu K1 O1 62.2(3)
Si1 Eu K1 O1 -0.11(12)
Si5 Eu K1 O1 -95.76(12)
Si2 Eu K1 O1 22.50(13)
Si3 Eu K1 O1 119.19(13)
O3 Eu K1 O11 70.1(5)
O7 Eu K1 O11 -54.6(5)
O6 Eu K1 O11 -177.3(5)
O1 Eu K1 O11 38.4(5)
O4 Eu K1 O11 167.6(5)
O9 Eu K1 O11 -84.3(5)
K3 Eu K1 O11 100.7(6)
Si1 Eu K1 O11 38.3(5)
Si5 Eu K1 O11 -57.3(5)
Si2 Eu K1 O11 60.9(5)
Si3 Eu K1 O11 157.6(5)
O3 Eu K1 O4 -97.54(14)
O7 Eu K1 O4 137.78(14)
O6 Eu K1 O4 15.06(16)
O1 Eu K1 O4 -129.19(15)
O9 Eu K1 O4 108.09(12)
K3 Eu K1 O4 -67.0(3)
Si1 Eu K1 O4 -129.30(9)
Si5 Eu K1 O4 135.05(9)
Si2 Eu K1 O4 -106.69(9)
Si3 Eu K1 O4 -10.00(9)
O3 Eu K1 O11' 90.2(6)
O7 Eu K1 O11' -34.4(6)
O6 Eu K1 O11' -157.2(6)
O1 Eu K1 O11' 58.6(6)
O4 Eu K1 O11' -172.2(6)
O9 Eu K1 O11' -64.1(6)
K3 Eu K1 O11' 120.8(7)
Si1 Eu K1 O11' 58.5(6)
Si5 Eu K1 O11' -37.2(6)
Si2 Eu K1 O11' 81.1(6)
Si3 Eu K1 O11' 177.8(6)
O3 Eu K1 O9 154.37(12)
O7 Eu K1 O9 29.69(14)
O6 Eu K1 O9 -93.04(16)
O1 Eu K1 O9 122.72(14)
O4 Eu K1 O9 -108.09(12)
K3 Eu K1 O9 -175.1(3)
Si1 Eu K1 O9 122.61(8)
Si5 Eu K1 O9 26.95(8)
Si2 Eu K1 O9 145.22(8)
Si3 Eu K1 O9 -118.09(8)
O3 Eu K1 O10 -47.2(4)
O7 Eu K1 O10 -171.9(4)
O6 Eu K1 O10 65.4(4)
O1 Eu K1 O10 -78.9(4)
O4 Eu K1 O10 50.3(4)
O9 Eu K1 O10 158.4(4)
K3 Eu K1 O10 -16.6(5)
Si1 Eu K1 O10 -79.0(4)
Si5 Eu K1 O10 -174.6(4)
Si2 Eu K1 O10 -56.4(4)
Si3 Eu K1 O10 40.3(4)
O3 Eu K1 O13 -163.02(11)
O7 Eu K1 O13 72.30(14)
O6 Eu K1 O13 -50.43(16)
O1 Eu K1 O13 165.32(14)
O4 Eu K1 O13 -65.49(11)
O9 Eu K1 O13 42.61(10)
K3 Eu K1 O13 -132.4(2)
Si1 Eu K1 O13 165.22(8)
Si5 Eu K1 O13 69.56(7)
Si2 Eu K1 O13 -172.18(7)
Si3 Eu K1 O13 -75.48(7)
O3 Eu K1 C73 -56.7(6)
O7 Eu K1 C73 178.6(6)
O6 Eu K1 C73 55.9(6)
O1 Eu K1 C73 -88.4(6)
O4 Eu K1 C73 40.8(6)
O9 Eu K1 C73 148.9(6)
K3 Eu K1 C73 -26.1(6)
Si1 Eu K1 C73 -88.5(6)
Si5 Eu K1 C73 175.9(6)
Si2 Eu K1 C73 -65.9(6)
Si3 Eu K1 C73 30.8(6)
O3 Eu K1 C74' 71.8(19)
O7 Eu K1 C74' -52.9(19)
O6 Eu K1 C74' -175.6(19)
O1 Eu K1 C74' 40.1(19)
O4 Eu K1 C74' 169.3(19)
O9 Eu K1 C74' -82.6(19)
K3 Eu K1 C74' 102.4(19)
Si1 Eu K1 C74' 40.0(19)
Si5 Eu K1 C74' -55.6(19)
Si2 Eu K1 C74' 62.6(19)
Si3 Eu K1 C74' 159.3(19)
O3 Eu K1 C73' -13.7(8)
O7 Eu K1 C73' -138.4(8)
O6 Eu K1 C73' 98.8(8)
O1 Eu K1 C73' -45.4(8)
O4 Eu K1 C73' 83.8(8)
O9 Eu K1 C73' -168.1(8)
K3 Eu K1 C73' 16.8(8)
Si1 Eu K1 C73' -45.5(8)
Si5 Eu K1 C73' -141.2(8)
Si2 Eu K1 C73' -22.9(8)
Si3 Eu K1 C73' 73.8(8)
O3 Eu Si1 O1 -152.4(3)
O7 Eu Si1 O1 131.9(3)
O6 Eu Si1 O1 -126.0(3)
O4 Eu Si1 O1 -36.4(3)
O9 Eu Si1 O1 44.1(3)
K3 Eu Si1 O1 -174.4(3)
K1 Eu Si1 O1 0.2(3)
Si5 Eu Si1 O1 113.8(3)
Si2 Eu Si1 O1 -151.8(3)
Si3 Eu Si1 O1 -56.1(3)
O3 Eu Si1 O2 1.27(14)
O7 Eu Si1 O2 -74.38(14)
O6 Eu Si1 O2 27.72(18)
O1 Eu Si1 O2 153.7(3)
O4 Eu Si1 O2 117.27(13)
O9 Eu Si1 O2 -162.24(13)
K3 Eu Si1 O2 -20.74(12)
K1 Eu Si1 O2 153.92(12)
Si5 Eu Si1 O2 -92.51(12)
Si2 Eu Si1 O2 1.93(11)
Si3 Eu Si1 O2 97.62(12)
O3 Eu Si1 C7 109.42(18)
O7 Eu Si1 C7 33.77(17)
O6 Eu Si1 C7 135.9(2)
O1 Eu Si1 C7 -98.2(3)
O4 Eu Si1 C7 -134.58(16)
O9 Eu Si1 C7 -54.09(16)
K3 Eu Si1 C7 87.41(15)
K1 Eu Si1 C7 -97.93(15)
Si5 Eu Si1 C7 15.64(15)
Si2 Eu Si1 C7 110.08(16)
Si3 Eu Si1 C7 -154.23(15)
O3 Eu Si1 C1 -108.4(2)
O7 Eu Si1 C1 176.0(2)
O6 Eu Si1 C1 -81.9(2)
O1 Eu Si1 C1 44.0(3)
O4 Eu Si1 C1 7.6(2)
O9 Eu Si1 C1 88.1(2)
K3 Eu Si1 C1 -130.4(2)
K1 Eu Si1 C1 44.3(2)
Si5 Eu Si1 C1 157.8(2)
Si2 Eu Si1 C1 -107.7(2)
Si3 Eu Si1 C1 -12.0(2)
O3 Eu Si1 K1 -152.66(9)
O7 Eu Si1 K1 131.70(8)
O6 Eu Si1 K1 -126.21(14)
O1 Eu Si1 K1 -0.2(3)
O4 Eu Si1 K1 -36.66(7)
O9 Eu Si1 K1 43.83(7)
K3 Eu Si1 K1 -174.66(3)
Si5 Eu Si1 K1 113.56(3)
Si2 Eu Si1 K1 -152.00(4)
Si3 Eu Si1 K1 -56.30(3)
O10' K1 Si1 O1 141.2(4)
O11 K1 Si1 O1 -162.9(4)
O4 K1 Si1 O1 30.8(3)
O11' K1 Si1 O1 -152.6(4)
O9 K1 Si1 O1 -34.6(3)
O10 K1 Si1 O1 134.8(4)
O13 K1 Si1 O1 -52.6(4)
C73 K1 Si1 O1 155.9(4)
C74' K1 Si1 O1 -173.9(4)
C73' K1 Si1 O1 162.8(4)
Eu K1 Si1 O1 -0.2(3)
O10' K1 Si1 O2 101.2(4)
O1 K1 Si1 O2 -40.1(3)
O11 K1 Si1 O2 157.1(3)
O4 K1 Si1 O2 -9.32(19)
O11' K1 Si1 O2 167.3(4)
O9 K1 Si1 O2 -74.71(19)
O10 K1 Si1 O2 94.7(3)
O13 K1 Si1 O2 -92.7(3)
C73 K1 Si1 O2 115.8(3)
C74' K1 Si1 O2 146.0(3)
C73' K1 Si1 O2 122.7(3)
Eu K1 Si1 O2 -40.33(18)
O10' K1 Si1 C7 -117.6(4)
O1 K1 Si1 C7 101.1(3)
O11 K1 Si1 C7 -61.7(3)
O4 K1 Si1 C7 131.91(16)
O11' K1 Si1 C7 -51.4(4)
O9 K1 Si1 C7 66.53(16)
O10 K1 Si1 C7 -124.0(3)
O13 K1 Si1 C7 48.5(3)
C73 K1 Si1 C7 -102.9(3)
C74' K1 Si1 C7 -72.8(3)
C73' K1 Si1 C7 -96.1(3)
Eu K1 Si1 C7 100.91(16)
O10' K1 Si1 C1 -8.7(4)
O1 K1 Si1 C1 -149.9(3)
O11 K1 Si1 C1 47.2(3)
O4 K1 Si1 C1 -119.17(15)
O11' K1 Si1 C1 57.5(3)
O9 K1 Si1 C1 175.44(15)
O10 K1 Si1 C1 -15.1(2)
O13 K1 Si1 C1 157.5(3)
C73 K1 Si1 C1 6.0(3)
C74' K1 Si1 C1 36.1(3)
C73' K1 Si1 C1 12.8(3)
Eu K1 Si1 C1 -150.18(14)
O10' K1 Si1 Eu 141.5(3)
O1 K1 Si1 Eu 0.2(3)
O11 K1 Si1 Eu -162.6(2)
O4 K1 Si1 Eu 31.01(6)
O11' K1 Si1 Eu -152.3(3)
O9 K1 Si1 Eu -34.38(5)
O10 K1 Si1 Eu 135.1(2)
O13 K1 Si1 Eu -52.4(2)
C73 K1 Si1 Eu 156.2(2)
C74' K1 Si1 Eu -173.7(3)
C73' K1 Si1 Eu 163.0(3)
O7 Eu Si2 O3 -65.6(3)
O6 Eu Si2 O3 16.4(3)
O1 Eu Si2 O3 172.5(3)
O4 Eu Si2 O3 100.3(3)
O9 Eu Si2 O3 -148.8(3)
K3 Eu Si2 O3 -21.6(3)
K1 Eu Si2 O3 154.4(3)
Si1 Eu Si2 O3 -177.9(3)
Si5 Eu Si2 O3 -79.2(3)
Si3 Eu Si2 O3 83.9(3)
O3 Eu Si2 O2 176.0(3)
O7 Eu Si2 O2 110.39(14)
O6 Eu Si2 O2 -167.61(14)
O1 Eu Si2 O2 -11.51(14)
O4 Eu Si2 O2 -83.65(13)
O9 Eu Si2 O2 27.21(17)
K3 Eu Si2 O2 154.38(12)
K1 Eu Si2 O2 -29.64(12)
Si1 Eu Si2 O2 -1.93(11)
Si5 Eu Si2 O2 96.82(11)
Si3 Eu Si2 O2 -100.12(11)
O3 Eu Si2 C13 -73.7(3)
O7 Eu Si2 C13 -139.30(16)
O6 Eu Si2 C13 -57.29(17)
O1 Eu Si2 C13 98.81(17)
O4 Eu Si2 C13 26.67(16)
O9 Eu Si2 C13 137.52(18)
K3 Eu Si2 C13 -95.31(15)
K1 Eu Si2 C13 80.67(15)
Si1 Eu Si2 C13 108.38(15)
Si5 Eu Si2 C13 -152.87(15)
Si3 Eu Si2 C13 10.20(15)
O3 Eu Si2 C19 68.5(3)
O7 Eu Si2 C19 2.92(17)
O6 Eu Si2 C19 84.92(18)
O1 Eu Si2 C19 -118.98(18)
O4 Eu Si2 C19 168.88(16)
O9 Eu Si2 C19 -80.27(19)
K3 Eu Si2 C19 46.90(15)
K1 Eu Si2 C19 -137.12(15)
Si1 Eu Si2 C19 -109.41(16)
Si5 Eu Si2 C19 -10.66(15)
Si3 Eu Si2 C19 152.41(15)
O3 Eu Si2 K3 21.6(3)
O7 Eu Si2 K3 -43.99(8)
O6 Eu Si2 K3 38.02(9)
O1 Eu Si2 K3 -165.88(10)
O4 Eu Si2 K3 121.98(7)
O9 Eu Si2 K3 -127.17(12)
K1 Eu Si2 K3 175.98(3)
Si1 Eu Si2 K3 -156.31(4)
Si5 Eu Si2 K3 -57.56(3)
Si3 Eu Si2 K3 105.51(3)
O3 Eu Si3 O4 148.2(2)
O7 Eu Si3 O4 -114.3(2)
O6 Eu Si3 O4 -135.8(2)
O1 Eu Si3 O4 63.9(2)
O9 Eu Si3 O4 -23.0(2)
K3 Eu Si3 O4 -161.99(19)
K1 Eu Si3 O4 23.05(19)
Si1 Eu Si3 O4 79.42(19)
Si5 Eu Si3 O4 -81.77(19)
Si2 Eu Si3 O4 130.79(19)
O3 Eu Si3 O5 -73.28(14)
O7 Eu Si3 O5 24.25(19)
O6 Eu Si3 O5 2.69(17)
O1 Eu Si3 O5 -157.62(15)
O4 Eu Si3 O5 138.5(2)
O9 Eu Si3 O5 115.54(14)
K3 Eu Si3 O5 -23.47(13)
K1 Eu Si3 O5 161.57(13)
Si1 Eu Si3 O5 -142.06(12)
Si5 Eu Si3 O5 56.74(13)
Si2 Eu Si3 O5 -90.69(13)
O3 Eu Si3 C25 35.89(14)
O7 Eu Si3 C25 133.43(18)
O6 Eu Si3 C25 111.87(17)
O1 Eu Si3 C25 -48.44(15)
O4 Eu Si3 C25 -112.3(2)
O9 Eu Si3 C25 -135.28(14)
K3 Eu Si3 C25 85.70(13)
K1 Eu Si3 C25 -89.25(13)
Si1 Eu Si3 C25 -32.88(13)
Si5 Eu Si3 C25 165.92(12)
Si2 Eu Si3 C25 18.49(13)
O3 Eu Si3 C31 174.8(2)
O7 Eu Si3 C31 -87.7(2)
O6 Eu Si3 C31 -109.3(2)
O1 Eu Si3 C31 90.4(2)
O4 Eu Si3 C31 26.6(3)
O9 Eu Si3 C31 3.6(2)
K3 Eu Si3 C31 -135.42(19)
K1 Eu Si3 C31 49.63(19)
Si1 Eu Si3 C31 106.00(19)
Si5 Eu Si3 C31 -55.2(2)
Si2 Eu Si3 C31 157.37(19)
O3 Eu Si3 K2 -164.40(7)
O7 Eu Si3 K2 -66.86(14)
O6 Eu Si3 K2 -88.42(12)
O1 Eu Si3 K2 111.27(9)
O4 Eu Si3 K2 47.40(19)
O9 Eu Si3 K2 24.43(7)
K3 Eu Si3 K2 -114.59(3)
K1 Eu Si3 K2 70.46(3)
Si1 Eu Si3 K2 126.83(3)
Si5 Eu Si3 K2 -34.37(5)
Si2 Eu Si3 K2 178.20(2)
O3 Eu Si4 O6 -64.6(4)
O7 Eu Si4 O6 19.8(4)
O1 Eu Si4 O6 -144.0(3)
O4 Eu Si4 O6 173.5(4)
O9 Eu Si4 O6 107.3(4)
K3 Eu Si4 O6 -20.6(4)
K1 Eu Si4 O6 165.4(4)
Si1 Eu Si4 O6 -113.9(4)
Si5 Eu Si4 O6 35.0(4)
Si2 Eu Si4 O6 -73.9(4)
Si3 Eu Si4 O6 -170.5(4)
O3 Eu Si4 O5 100.13(15)
O7 Eu Si4 O5 -175.47(15)
O6 Eu Si4 O5 164.7(4)
O1 Eu Si4 O5 20.71(18)
O4 Eu Si4 O5 -21.80(14)
O9 Eu Si4 O5 -87.94(14)
K3 Eu Si4 O5 144.17(13)
K1 Eu Si4 O5 -29.84(13)
Si1 Eu Si4 O5 50.82(14)
Si5 Eu Si4 O5 -160.29(12)
Si2 Eu Si4 O5 90.81(13)
Si3 Eu Si4 O5 -5.79(12)
O3 Eu Si4 C37 -9.0(2)
O7 Eu Si4 C37 75.4(2)
O6 Eu Si4 C37 55.6(4)
O1 Eu Si4 C37 -88.4(3)
O4 Eu Si4 C37 -130.9(2)
O9 Eu Si4 C37 162.9(2)
K3 Eu Si4 C37 35.1(2)
K1 Eu Si4 C37 -138.9(2)
Si1 Eu Si4 C37 -58.3(2)
Si5 Eu Si4 C37 90.6(2)
Si2 Eu Si4 C37 -18.3(2)
Si3 Eu Si4 C37 -114.9(2)
O3 Eu Si4 C43 -153.72(18)
O7 Eu Si4 C43 -69.32(18)
O6 Eu Si4 C43 -89.1(4)
O1 Eu Si4 C43 126.86(19)
O4 Eu Si4 C43 84.35(17)
O9 Eu Si4 C43 18.21(17)
K3 Eu Si4 C43 -109.68(16)
K1 Eu Si4 C43 76.31(16)
Si1 Eu Si4 C43 156.97(15)
Si5 Eu Si4 C43 -54.14(16)
Si2 Eu Si4 C43 -163.04(16)
Si3 Eu Si4 C43 100.36(16)
O3 Eu Si4 K3 -44.04(8)
O7 Eu Si4 K3 40.36(8)
O6 Eu Si4 K3 20.6(4)
O1 Eu Si4 K3 -123.46(12)
O4 Eu Si4 K3 -165.97(8)
O9 Eu Si4 K3 127.89(7)
K1 Eu Si4 K3 -174.01(3)
Si1 Eu Si4 K3 -93.36(6)
Si5 Eu Si4 K3 55.54(3)
Si2 Eu Si4 K3 -53.36(3)
Si3 Eu Si4 K3 -149.96(4)
O2 Si1 O1 Eu -29.0(3)
C7 Si1 O1 Eu 91.5(3)
C1 Si1 O1 Eu -147.6(3)
K1 Si1 O1 Eu 179.6(5)
O2 Si1 O1 K1 151.5(2)
C7 Si1 O1 K1 -88.1(3)
C1 Si1 O1 K1 32.8(3)
Eu Si1 O1 K1 -179.6(5)
O3 Eu O1 Si1 25.3(3)
O7 Eu O1 Si1 -54.6(3)
O6 Eu O1 Si1 84.2(4)
O4 Eu O1 Si1 144.2(3)
O9 Eu O1 Si1 -136.6(3)
K3 Eu O1 Si1 6.7(3)
K1 Eu O1 Si1 -179.7(4)
Si5 Eu O1 Si1 -72.1(3)
Si2 Eu O1 Si1 23.1(2)
Si3 Eu O1 Si1 126.6(3)
O3 Eu O1 K1 -154.96(12)
O7 Eu O1 K1 125.10(11)
O6 Eu O1 K1 -96.1(2)
O4 Eu O1 K1 -36.08(10)
O9 Eu O1 K1 43.05(10)
K3 Eu O1 K1 -173.56(4)
Si1 Eu O1 K1 179.7(4)
Si5 Eu O1 K1 107.62(8)
Si2 Eu O1 K1 -157.18(12)
Si3 Eu O1 K1 -53.69(9)
O10' K1 O1 Si1 -42.9(5)
O11 K1 O1 Si1 18.8(4)
O4 K1 O1 Si1 -147.7(3)
O11' K1 O1 Si1 30.4(5)
O9 K1 O1 Si1 143.2(3)
O10 K1 O1 Si1 -50.2(4)
O13 K1 O1 Si1 151.8(2)
C73 K1 O1 Si1 -29.9(4)
C74' K1 O1 Si1 7.4(5)
C73' K1 O1 Si1 -19.5(4)
Eu K1 O1 Si1 179.7(4)
O10' K1 O1 Eu 137.4(4)
O11 K1 O1 Eu -160.9(3)
O4 K1 O1 Eu 32.63(9)
O11' K1 O1 Eu -149.3(4)
O9 K1 O1 Eu -36.50(9)
O10 K1 O1 Eu 130.2(2)
O13 K1 O1 Eu -27.9(3)
C73 K1 O1 Eu 150.4(3)
C74' K1 O1 Eu -172.3(4)
C73' K1 O1 Eu 160.8(3)
O3 Si2 O2 Si1 6.2(3)
C13 Si2 O2 Si1 -115.7(3)
C19 Si2 O2 Si1 128.0(3)
Eu Si2 O2 Si1 4.4(3)
K3 Si2 O2 Si1 36.6(3)
O1 Si1 O2 Si2 8.7(3)
C7 Si1 O2 Si2 -112.8(3)
C1 Si1 O2 Si2 131.7(3)
Eu Si1 O2 Si2 -4.4(3)
K1 Si1 O2 Si2 28.1(4)
O2 Si2 O3 Eu -4.3(3)
C13 Si2 O3 Eu 116.9(3)
C19 Si2 O3 Eu -122.9(3)
K3 Si2 O3 Eu -146.9(4)
O2 Si2 O3 K3 142.52(17)
C13 Si2 O3 K3 -96.2(2)
C19 Si2 O3 K3 24.0(3)
Eu Si2 O3 K3 146.9(4)
O7 Eu O3 Si2 113.8(3)
O6 Eu O3 Si2 -163.7(3)
O1 Eu O3 Si2 -6.9(3)
O4 Eu O3 Si2 -88.5(3)
O9 Eu O3 Si2 54.3(5)
K3 Eu O3 Si2 153.7(3)
K1 Eu O3 Si2 -30.2(3)
Si1 Eu O3 Si2 1.7(2)
Si5 Eu O3 Si2 104.1(3)
Si3 Eu O3 Si2 -100.0(3)
O7 Eu O3 K3 -39.85(10)
O6 Eu O3 K3 42.66(11)
O1 Eu O3 K3 -160.62(12)
O4 Eu O3 K3 117.85(10)
O9 Eu O3 K3 -99.4(3)
K1 Eu O3 K3 176.16(4)
Si1 Eu O3 K3 -151.98(11)
Si5 Eu O3 K3 -49.57(8)
Si2 Eu O3 K3 -153.7(3)
Si3 Eu O3 K3 106.28(8)
O5 Si3 O4 Eu -45.3(2)
C25 Si3 O4 Eu 77.8(2)
C31 Si3 O4 Eu -161.56(18)
K2 Si3 O4 Eu -114.8(2)
O5 Si3 O4 K1 175.10(17)
C25 Si3 O4 K1 -61.8(2)
C31 Si3 O4 K1 58.8(2)
K2 Si3 O4 K1 105.6(2)
Eu Si3 O4 K1 -139.6(3)
O5 Si3 O4 K2 69.53(16)
C25 Si3 O4 K2 -167.38(14)
C31 Si3 O4 K2 -46.75(18)
Eu Si3 O4 K2 114.8(2)
O3 Eu O4 Si3 -35.8(2)
O7 Eu O4 Si3 96.9(2)
O6 Eu O4 Si3 40.2(2)
O1 Eu O4 Si3 -116.1(2)
O9 Eu O4 Si3 156.7(2)
K3 Eu O4 Si3 21.8(2)
K1 Eu O4 Si3 -151.6(2)
Si1 Eu O4 Si3 -105.05(18)
Si5 Eu O4 Si3 124.33(16)
Si2 Eu O4 Si3 -54.95(19)
O3 Eu O4 K1 115.82(9)
O7 Eu O4 K1 -111.50(17)
O6 Eu O4 K1 -168.18(13)
O1 Eu O4 K1 35.47(10)
O9 Eu O4 K1 -51.66(8)
K3 Eu O4 K1 173.36(4)
Si1 Eu O4 K1 46.54(7)
Si5 Eu O4 K1 -84.08(10)
Si2 Eu O4 K1 96.64(7)
Si3 Eu O4 K1 151.6(2)
O3 Eu O4 K2 -155.97(7)
O7 Eu O4 K2 -23.3(2)
O6 Eu O4 K2 -79.96(12)
O1 Eu O4 K2 123.69(11)
O9 Eu O4 K2 36.56(8)
K3 Eu O4 K2 -98.42(8)
K1 Eu O4 K2 88.22(8)
Si1 Eu O4 K2 134.76(5)
Si5 Eu O4 K2 4.14(12)
Si2 Eu O4 K2 -175.14(4)
Si3 Eu O4 K2 -120.2(2)
O10' K1 O4 Si3 5.3(5)
O1 K1 O4 Si3 118.7(2)
O11 K1 O4 Si3 -6.4(10)
O11' K1 O4 Si3 -52.2(18)
O9 K1 O4 Si3 -165.2(2)
O10 K1 O4 Si3 3.7(3)
O13 K1 O4 Si3 -87.29(19)
C73 K1 O4 Si3 -14.0(3)
C74' K1 O4 Si3 -26.5(6)
C73' K1 O4 Si3 1.9(4)
Eu K1 O4 Si3 150.5(2)
O10' K1 O4 Eu -145.2(5)
O1 K1 O4 Eu -31.77(10)
O11 K1 O4 Eu -156.9(9)
O11' K1 O4 Eu 157.3(17)
O9 K1 O4 Eu 44.26(7)
O10 K1 O4 Eu -146.8(3)
O13 K1 O4 Eu 122.22(9)
C73 K1 O4 Eu -164.4(2)
C74' K1 O4 Eu -177.0(5)
C73' K1 O4 Eu -148.6(4)
O10' K1 O4 K2 119.3(5)
O1 K1 O4 K2 -127.28(10)
O11 K1 O4 K2 107.6(9)
O11' K1 O4 K2 61.8(17)
O9 K1 O4 K2 -51.25(7)
O10 K1 O4 K2 117.7(3)
O13 K1 O4 K2 26.71(8)
C73 K1 O4 K2 100.0(2)
C74' K1 O4 K2 87.5(6)
C73' K1 O4 K2 115.9(4)
Eu K1 O4 K2 -95.51(8)
O6 Si4 O5 Si3 20.1(4)
C37 Si4 O5 Si3 145.9(3)
C43 Si4 O5 Si3 -98.1(3)
Eu Si4 O5 Si3 12.9(3)
K3 Si4 O5 Si3 52.1(3)
O4 Si3 O5 Si4 7.7(3)
C25 Si3 O5 Si4 -118.1(3)
C31 Si3 O5 Si4 127.7(3)
K2 Si3 O5 Si4 50.6(3)
Eu Si3 O5 Si4 -13.0(3)
O5 Si4 O6 Eu -16.7(4)
C37 Si4 O6 Eu -137.3(3)
C43 Si4 O6 Eu 100.0(4)
K3 Si4 O6 Eu -146.9(5)
O5 Si4 O6 K3 130.2(2)
C37 Si4 O6 K3 9.6(4)
C43 Si4 O6 K3 -113.1(3)
Eu Si4 O6 K3 146.9(5)
O3 Eu O6 Si4 114.3(4)
O7 Eu O6 Si4 -160.2(4)
O1 Eu O6 Si4 55.1(5)
O4 Eu O6 Si4 -5.9(3)
O9 Eu O6 Si4 -79.4(4)
K3 Eu O6 Si4 155.3(4)
K1 Eu O6 Si4 -17.4(4)
Si1 Eu O6 Si4 89.9(3)
Si5 Eu O6 Si4 -146.9(3)
Si2 Eu O6 Si4 109.4(3)
Si3 Eu O6 Si4 7.8(3)
O3 Eu O6 K3 -41.06(12)
O7 Eu O6 K3 44.48(11)
O1 Eu O6 K3 -100.2(2)
O4 Eu O6 K3 -161.23(13)
O9 Eu O6 K3 125.26(10)
K1 Eu O6 K3 -172.73(4)
Si1 Eu O6 K3 -65.46(18)
Si5 Eu O6 K3 57.81(10)
Si2 Eu O6 K3 -45.87(11)
Si3 Eu O6 K3 -147.52(14)
O3 Eu O7 Si5 -146.6(3)
O6 Eu O7 Si5 130.5(3)
O1 Eu O7 Si5 -67.2(3)
O4 Eu O7 Si5 74.1(3)
O9 Eu O7 Si5 15.7(3)
K3 Eu O7 Si5 175.0(3)
K1 Eu O7 Si5 -8.1(4)
Si1 Eu O7 Si5 -83.2(3)
Si2 Eu O7 Si5 -131.0(3)
Si3 Eu O7 Si5 110.7(2)
O3 Eu O7 K3 38.40(9)
O6 Eu O7 K3 -44.48(12)
O1 Eu O7 K3 117.81(11)
O4 Eu O7 K3 -100.91(17)
O9 Eu O7 K3 -159.32(10)
K1 Eu O7 K3 176.94(4)
Si1 Eu O7 K3 101.78(8)
Si5 Eu O7 K3 -175.0(3)
Si2 Eu O7 K3 54.04(8)
Si3 Eu O7 K3 -64.34(16)
O3 Eu O9 Si6 48.7(4)
O7 Eu O9 Si6 -10.7(2)
O6 Eu O9 Si6 -89.6(2)
O1 Eu O9 Si6 109.5(2)
O4 Eu O9 Si6 -164.2(2)
K3 Eu O9 Si6 -32.1(2)
K1 Eu O9 Si6 148.5(2)
Si1 Eu O9 Si6 96.5(2)
Si5 Eu O9 Si6 -5.68(17)
Si2 Eu O9 Si6 74.4(3)
Si3 Eu O9 Si6 -156.57(19)
O3 Eu O9 K2 175.7(2)
O7 Eu O9 K2 116.26(10)
O6 Eu O9 K2 37.45(13)
O1 Eu O9 K2 -123.46(10)
O4 Eu O9 K2 -37.24(8)
K3 Eu O9 K2 94.89(9)
K1 Eu O9 K2 -84.46(8)
Si1 Eu O9 K2 -136.45(6)
Si5 Eu O9 K2 121.33(9)
Si2 Eu O9 K2 -158.57(6)
Si3 Eu O9 K2 -29.56(8)
O3 Eu O9 K1 -99.8(3)
O7 Eu O9 K1 -159.28(9)
O6 Eu O9 K1 121.91(10)
O1 Eu O9 K1 -39.00(9)
O4 Eu O9 K1 47.22(7)
K3 Eu O9 K1 179.35(3)
Si1 Eu O9 K1 -51.99(6)
Si5 Eu O9 K1 -154.22(7)
Si2 Eu O9 K1 -74.11(12)
Si3 Eu O9 K1 54.90(6)
O10' K1 O9 Si6 102(2)
O1 K1 O9 Si6 -112.5(2)
O11 K1 O9 Si6 -5.1(4)
O4 K1 O9 Si6 168.0(2)
O11' K1 O9 Si6 -0.7(4)
O10 K1 O9 Si6 121.2(8)
O13 K1 O9 Si6 71.91(19)
C73 K1 O9 Si6 56.3(5)
C74' K1 O9 Si6 19.4(5)
C73' K1 O9 Si6 18.1(10)
Eu K1 O9 Si6 -147.9(2)
O10' K1 O9 Eu -110(2)
O1 K1 O9 Eu 35.39(9)
O11 K1 O9 Eu 142.8(3)
O4 K1 O9 Eu -44.10(7)
O11' K1 O9 Eu 147.1(4)
O10 K1 O9 Eu -91.0(8)
O13 K1 O9 Eu -140.21(9)
C73 K1 O9 Eu -155.8(4)
C74' K1 O9 Eu 167.3(4)
C73' K1 O9 Eu 165.9(9)
O10' K1 O9 K2 -14(2)
O1 K1 O9 K2 132.05(10)
O11 K1 O9 K2 -120.6(3)
O4 K1 O9 K2 52.56(7)
O11' K1 O9 K2 -116.2(4)
O10 K1 O9 K2 5.7(9)
O13 K1 O9 K2 -43.55(8)
C73 K1 O9 K2 -59.2(5)
C74' K1 O9 K2 -96.0(4)
C73' K1 O9 K2 -97.4(9)
Eu K1 O9 K2 96.66(9)
O10' K1 O13 C80 82.0(4)
O1 K1 O13 C80 -111.1(3)
O11 K1 O13 C80 27.5(4)
O4 K1 O13 C80 -167.4(3)
O11' K1 O13 C80 18.9(4)
O9 K1 O13 C80 -102.8(3)
O10 K1 O13 C80 88.2(3)
C73 K1 O13 C80 70.1(3)
C74' K1 O13 C80 42.4(4)
C73' K1 O13 C80 61.5(4)
Eu K1 O13 C80 -130.1(3)
O10' K1 O13 C78 -51.5(4)
O1 K1 O13 C78 115.5(3)
O11 K1 O13 C78 -106.0(4)
O4 K1 O13 C78 59.2(3)
O11' K1 O13 C78 -114.6(4)
O9 K1 O13 C78 123.7(3)
O10 K1 O13 C78 -45.2(3)
C73 K1 O13 C78 -63.3(3)
C74' K1 O13 C78 -91.1(4)
C73' K1 O13 C78 -72.0(4)
Eu K1 O13 C78 96.4(3)
O10' K1 O13 K2 -135.7(3)
O1 K1 O13 K2 31.3(2)
O11 K1 O13 K2 169.8(2)
O4 K1 O13 K2 -25.00(8)
O11' K1 O13 K2 161.2(3)
O9 K1 O13 K2 39.52(7)
O10 K1 O13 K2 -129.4(2)
C73 K1 O13 K2 -147.5(2)
C74' K1 O13 K2 -175.3(3)
C73' K1 O13 K2 -156.2(3)
Eu K1 O13 K2 12.21(8)
O1 Si1 C1 C6 -80.9(4)
O2 Si1 C1 C6 155.3(4)
C7 Si1 C1 C6 40.6(4)
Eu Si1 C1 C6 -101.5(4)
K1 Si1 C1 C6 -66.1(4)
O1 Si1 C1 C2 97.1(4)
O2 Si1 C1 C2 -26.8(4)
C7 Si1 C1 C2 -141.5(4)
Eu Si1 C1 C2 76.5(4)
K1 Si1 C1 C2 111.9(3)
C6 C1 C2 C3 1.7(7)
Si1 C1 C2 C3 -176.3(3)
C1 C2 C3 C4 -0.5(7)
C2 C3 C4 C5 -0.8(7)
C3 C4 C5 C6 0.7(8)
C2 C1 C6 C5 -1.8(7)
Si1 C1 C6 C5 176.3(4)
C4 C5 C6 C1 0.6(8)
O1 Si1 C7 C8 -170.6(4)
O2 Si1 C7 C8 -46.5(5)
C1 Si1 C7 C8 66.3(5)
Eu Si1 C7 C8 -141.1(4)
K1 Si1 C7 C8 160.0(4)
O1 Si1 C7 C12 8.6(5)
O2 Si1 C7 C12 132.7(4)
C1 Si1 C7 C12 -114.5(4)
Eu Si1 C7 C12 38.0(4)
K1 Si1 C7 C12 -20.8(4)
C12 C7 C8 C9 -0.5(8)
Si1 C7 C8 C9 178.7(4)
C7 C8 C9 C10 -1.0(9)
C8 C9 C10 C11 2.4(9)
C9 C10 C11 C12 -2.3(8)
C10 C11 C12 C7 0.8(8)
C8 C7 C12 C11 0.6(8)
Si1 C7 C12 C11 -178.6(4)
O3 Si2 C13 C18 -179.1(3)
O2 Si2 C13 C18 -54.9(4)
C19 Si2 C13 C18 59.2(4)
Eu Si2 C13 C18 -153.7(3)
K3 Si2 C13 C18 144.5(3)
O3 Si2 C13 C14 -1.6(4)
O2 Si2 C13 C14 122.5(3)
C19 Si2 C13 C14 -123.3(3)
Eu Si2 C13 C14 23.7(4)
K3 Si2 C13 C14 -38.0(4)
C18 C13 C14 C15 -1.5(7)
Si2 C13 C14 C15 -179.1(4)
C13 C14 C15 C16 1.0(8)
C14 C15 C16 C17 0.3(9)
C15 C16 C17 C18 -1.1(9)
C16 C17 C18 C13 0.5(9)
C14 C13 C18 C17 0.7(7)
Si2 C13 C18 C17 178.3(4)
O3 Si2 C19 C24 100.2(4)
O2 Si2 C19 C24 -22.9(4)
C13 Si2 C19 C24 -139.0(4)
Eu Si2 C19 C24 75.5(4)
K3 Si2 C19 C24 113.7(4)
O3 Si2 C19 C20 -77.4(4)
O2 Si2 C19 C20 159.4(4)
C13 Si2 C19 C20 43.3(4)
Eu Si2 C19 C20 -102.2(4)
K3 Si2 C19 C20 -64.0(4)
C24 C19 C20 C21 -0.2(7)
Si2 C19 C20 C21 177.7(4)
C19 C20 C21 C22 -0.4(9)
C20 C21 C22 C23 0.8(10)
C21 C22 C23 C24 -0.6(9)
C20 C19 C24 C23 0.3(7)
Si2 C19 C24 C23 -177.5(4)
C22 C23 C24 C19 0.1(8)
O4 Si3 C25 C26 -172.5(3)
O5 Si3 C25 C26 -48.1(4)
C31 Si3 C25 C26 64.6(4)
K2 Si3 C25 C26 162.8(3)
Eu Si3 C25 C26 -142.4(3)
O4 Si3 C25 C30 7.7(4)
O5 Si3 C25 C30 132.2(3)
C31 Si3 C25 C30 -115.1(3)
K2 Si3 C25 C30 -17.0(6)
Eu Si3 C25 C30 37.9(4)
C30 C25 C26 C27 1.4(7)
Si3 C25 C26 C27 -178.3(4)
C25 C26 C27 C28 -0.4(7)
C26 C27 C28 C29 -0.7(7)
C27 C28 C29 C30 0.7(8)
C28 C29 C30 C25 0.5(8)
C26 C25 C30 C29 -1.4(6)
Si3 C25 C30 C29 178.3(4)
O4 Si3 C31 C32 94.4(4)
O5 Si3 C31 C32 -25.7(4)
C25 Si3 C31 C32 -141.1(3)
K2 Si3 C31 C32 61.6(3)
Eu Si3 C31 C32 80.6(4)
O4 Si3 C31 C36 -83.4(4)
O5 Si3 C31 C36 156.4(3)
C25 Si3 C31 C36 41.0(4)
K2 Si3 C31 C36 -116.3(3)
Eu Si3 C31 C36 -97.2(4)
C36 C31 C32 C33 -0.7(6)
Si3 C31 C32 C33 -178.7(3)
C31 C32 C33 C34 1.1(7)
C32 C33 C34 C35 -0.9(7)
C33 C34 C35 C36 0.4(7)
C34 C35 C36 C31 0.0(7)
C32 C31 C36 C35 0.1(6)
Si3 C31 C36 C35 178.1(4)
O6 Si4 C37 C38 111.3(4)
O5 Si4 C37 C38 -13.9(4)
C43 Si4 C37 C38 -127.0(4)
Eu Si4 C37 C38 88.1(4)
K3 Si4 C37 C38 116.4(4)
O6 Si4 C37 C42 -68.4(4)
O5 Si4 C37 C42 166.4(4)
C43 Si4 C37 C42 53.3(4)
Eu Si4 C37 C42 -91.6(4)
K3 Si4 C37 C42 -63.3(4)
C42 C37 C38 C39 -0.7(7)
Si4 C37 C38 C39 179.6(4)
C37 C38 C39 C40 0.4(8)
C38 C39 C40 C41 0.9(9)
C39 C40 C41 C42 -1.7(9)
C40 C41 C42 C37 1.4(9)
C38 C37 C42 C41 -0.2(7)
Si4 C37 C42 C41 179.5(4)
O6 Si4 C43 C48 -0.6(4)
O5 Si4 C43 C48 121.2(4)
C37 Si4 C43 C48 -126.1(4)
Eu Si4 C43 C48 26.6(4)
K3 Si4 C43 C48 -33.7(4)
O6 Si4 C43 C44 -175.2(4)
O5 Si4 C43 C44 -53.4(4)
C37 Si4 C43 C44 59.3(5)
Eu Si4 C43 C44 -148.0(4)
K3 Si4 C43 C44 151.7(4)
C48 C43 C44 C45 -0.7(7)
Si4 C43 C44 C45 174.1(4)
C43 C44 C45 C46 1.1(8)
C44 C45 C46 C47 -1.0(9)
C45 C46 C47 C48 0.6(10)
C46 C47 C48 C43 -0.2(9)
C46 C47 C48 K2 -99.1(6)
C44 C43 C48 C47 0.3(7)
Si4 C43 C48 C47 -174.6(4)
C44 C43 C48 K2 100.1(4)
Si4 C43 C48 K2 -74.8(3)
Eu O7 Si5 O8 -7.8(3)
K3 O7 Si5 O8 165.1(2)
Eu O7 Si5 C49 113.3(5)
K3 O7 Si5 C49 -73.8(6)
Eu O7 Si5 C55' -126.8(11)
K3 O7 Si5 C55' 46.2(11)
Eu O7 Si5 C49' 104.8(10)
K3 O7 Si5 C49' -82.2(10)
Eu O7 Si5 C55 -119.8(7)
K3 O7 Si5 C55 53.1(7)
K3 O7 Si5 Eu 172.9(5)
Si6 O8 Si5 O7 -14.5(3)
Si6 O8 Si5 C49 -138.0(6)
Si6 O8 Si5 C55' 104.1(7)
Si6 O8 Si5 C49' -134.6(11)
Si6 O8 Si5 C55 106.0(5)
Si6 O8 Si5 Eu -17.9(2)
O3 Eu Si5 O7 33.7(3)
O6 Eu Si5 O7 -48.9(3)
O1 Eu Si5 O7 120.5(3)
O4 Eu Si5 O7 -128.6(3)
O9 Eu Si5 O7 -163.1(3)
K3 Eu Si5 O7 -4.2(3)
K1 Eu Si5 O7 173.6(3)
Si1 Eu Si5 O7 102.0(3)
Si2 Eu Si5 O7 50.8(3)
Si3 Eu Si5 O7 -96.8(3)
O3 Eu Si5 O8 -153.43(11)
O7 Eu Si5 O8 172.8(3)
O6 Eu Si5 O8 123.92(13)
O1 Eu Si5 O8 -66.69(13)
O4 Eu Si5 O8 44.28(14)
O9 Eu Si5 O8 9.72(11)
K3 Eu Si5 O8 168.69(10)
K1 Eu Si5 O8 -13.60(10)
Si1 Eu Si5 O8 -85.20(10)
Si2 Eu Si5 O8 -136.38(10)
Si3 Eu Si5 O8 76.02(11)
O3 Eu Si5 C49 -45.1(4)
O7 Eu Si5 C49 -78.8(5)
O6 Eu Si5 C49 -127.8(4)
O1 Eu Si5 C49 41.6(4)
O4 Eu Si5 C49 152.6(4)
O9 Eu Si5 C49 118.0(4)
K3 Eu Si5 C49 -83.0(4)
K1 Eu Si5 C49 94.7(4)
Si1 Eu Si5 C49 23.1(4)
Si2 Eu Si5 C49 -28.1(4)
Si3 Eu Si5 C49 -175.7(4)
O3 Eu Si5 C55' 97.1(12)
O7 Eu Si5 C55' 63.4(12)
O6 Eu Si5 C55' 14.4(12)
O1 Eu Si5 C55' -176.2(12)
O4 Eu Si5 C55' -65.2(12)
O9 Eu Si5 C55' -99.8(12)
K3 Eu Si5 C55' 59.2(12)
K1 Eu Si5 C55' -123.1(12)
Si1 Eu Si5 C55' 165.3(12)
Si2 Eu Si5 C55' 114.1(12)
Si3 Eu Si5 C55' -33.5(12)
O3 Eu Si5 C49' -53.5(7)
O7 Eu Si5 C49' -87.2(8)
O6 Eu Si5 C49' -136.1(7)
O1 Eu Si5 C49' 33.3(7)
O4 Eu Si5 C49' 144.2(7)
O9 Eu Si5 C49' 109.7(7)
K3 Eu Si5 C49' -91.4(7)
K1 Eu Si5 C49' 86.4(7)
Si1 Eu Si5 C49' 14.8(7)
Si2 Eu Si5 C49' -36.4(7)
Si3 Eu Si5 C49' 176.0(7)
O3 Eu Si5 C55 107.2(7)
O7 Eu Si5 C55 73.5(7)
O6 Eu Si5 C55 24.6(7)
O1 Eu Si5 C55 -166.0(7)
O4 Eu Si5 C55 -55.1(7)
O9 Eu Si5 C55 -89.6(7)
K3 Eu Si5 C55 69.3(7)
K1 Eu Si5 C55 -113.0(7)
Si1 Eu Si5 C55 175.4(7)
Si2 Eu Si5 C55 124.3(7)
Si3 Eu Si5 C55 -23.3(7)
O7 Si5 C49 C50 48.4(14)
O8 Si5 C49 C50 173.0(11)
C55' Si5 C49 C50 -70.3(14)
C49' Si5 C49 C50 147(10)
C55 Si5 C49 C50 -79.6(14)
Eu Si5 C49 C50 75.9(13)
O7 Si5 C49 C54 -121.1(12)
O8 Si5 C49 C54 3.5(14)
C55' Si5 C49 C54 120.3(15)
C49' Si5 C49 C54 -22(8)
C55 Si5 C49 C54 111.0(13)
Eu Si5 C49 C54 -93.5(12)
C54 C49 C50 C51 -1.1(19)
Si5 C49 C50 C51 -171.1(9)
C49 C50 C51 C52 -0.8(16)
C50 C51 C52 C53 1.0(16)
C51 C52 C53 C54 0.8(16)
C52 C53 C54 C49 -2.8(18)
C50 C49 C54 C53 3(2)
Si5 C49 C54 C53 172.7(9)
O7 Si5 C55 C56 11.8(17)
O8 Si5 C55 C56 -108.6(15)
C49 Si5 C55 C56 138.8(14)
C55' Si5 C55 C56 60(7)
C49' Si5 C55 C56 145.2(14)
Eu Si5 C55 C56 -15.5(18)
O7 Si5 C55 C60 -176.3(16)
O8 Si5 C55 C60 63.3(18)
C49 Si5 C55 C60 -49.3(19)
C55' Si5 C55 C60 -128(9)
C49' Si5 C55 C60 -43(2)
Eu Si5 C55 C60 156.5(16)
C60 C55 C56 C57 -2(3)
Si5 C55 C56 C57 170.0(13)
C55 C56 C57 C58 -2(2)
C56 C57 C58 C59 5(2)
C57 C58 C59 C60 -4(2)
C58 C59 C60 C55 -1(3)
C56 C55 C60 C59 4(3)
Si5 C55 C60 C59 -168.7(17)
O7 Si5 C49' C50' 32(3)
O8 Si5 C49' C50' 152(2)
C49 Si5 C49' C50' -52(7)
C55' Si5 C49' C50' -92(3)
C55 Si5 C49' C50' -102(3)
Eu Si5 C49' C50' 60(3)
O7 Si5 C49' C54' -150(2)
O8 Si5 C49' C54' -29(3)
C49 Si5 C49' C54' 126(11)
C55' Si5 C49' C54' 86(3)
C55 Si5 C49' C54' 76(3)
Eu Si5 C49' C54' -122(2)
C54' C49' C50' C51' 1(4)
Si5 C49' C50' C51' 179.1(19)
C49' C50' C51' C52' 5(3)
C50' C51' C52' C53' -7(3)
C51' C52' C53' C54' 3(3)
C52' C53' C54' C49' 4(3)
C50' C49' C54' C53' -5(4)
Si5 C49' C54' C53' 176.2(17)
O7 Si5 C55' C60' 174(3)
O8 Si5 C55' C60' 52(3)
C49 Si5 C55' C60' -65(3)
C49' Si5 C55' C60' -59(3)
C55 Si5 C55' C60' 40(6)
Eu Si5 C55' C60' 150(2)
O7 Si5 C55' C56' 18(3)
O8 Si5 C55' C56' -104(2)
C49 Si5 C55' C56' 139(2)
C49' Si5 C55' C56' 145(2)
C55 Si5 C55' C56' -116(9)
Eu Si5 C55' C56' -6(3)
C60' C55' C56' C57' 1(4)
Si5 C55' C56' C57' 158(2)
C55' C56' C57' C58' 0(4)
C56' C57' C58' C59' 1(4)
C57' C58' C59' C60' -2(4)
C58' C59' C60' C55' 4(5)
C56' C55' C60' C59' -3(5)
Si5 C55' C60' C59' -159(3)
C66 C61 C62 C63 3.3(6)
Si6 C61 C62 C63 -172.7(3)
K2 C61 C62 C63 -104.6(4)
C66 C61 C62 K2 107.9(4)
Si6 C61 C62 K2 -68.1(3)
C61 C62 C63 C64 -2.4(7)
K2 C62 C63 C64 -96.8(5)
C62 C63 C64 C65 0.0(8)
C63 C64 C65 C66 1.4(8)
C62 C61 C66 C65 -2.0(7)
Si6 C61 C66 C65 173.9(4)
K2 C61 C66 C65 75.8(5)
C64 C65 C66 C61 -0.3(8)
Eu O9 Si6 O8 -0.4(3)
K2 O9 Si6 O8 -121.81(14)
K1 O9 Si6 O8 133.51(17)
Eu O9 Si6 C67' -128.8(10)
K2 O9 Si6 C67' 109.9(10)
K1 O9 Si6 C67' 5.2(10)
Eu O9 Si6 C67 -119.1(3)
K2 O9 Si6 C67 119.6(3)
K1 O9 Si6 C67 14.9(3)
Eu O9 Si6 C61 118.8(2)
K2 O9 Si6 C61 -2.62(18)
K1 O9 Si6 C61 -107.3(2)
Eu O9 Si6 K2 121.4(2)
K1 O9 Si6 K2 -104.7(2)
K2 O9 Si6 Eu -121.4(2)
K1 O9 Si6 Eu 133.9(3)
Si5 O8 Si6 O9 17.8(3)
Si5 O8 Si6 C67' 151.1(12)
Si5 O8 Si6 C67 142.0(3)
Si5 O8 Si6 C61 -103.4(3)
Si5 O8 Si6 K2 -31.8(3)
Si5 O8 Si6 Eu 17.6(2)
C66 C61 Si6 O9 -113.1(4)
C62 C61 Si6 O9 62.6(4)
K2 C61 Si6 O9 2.00(14)
C66 C61 Si6 O8 10.8(4)
C62 C61 Si6 O8 -173.5(3)
K2 C61 Si6 O8 125.86(12)
C66 C61 Si6 C67' 122.7(9)
C62 C61 Si6 C67' -61.6(9)
K2 C61 Si6 C67' -122.3(8)
C66 C61 Si6 C67 121.9(4)
C62 C61 Si6 C67 -62.4(4)
K2 C61 Si6 C67 -123.1(2)
C66 C61 Si6 K2 -115.1(4)
C62 C61 Si6 K2 60.6(3)
C66 C61 Si6 Eu -83.8(4)
C62 C61 Si6 Eu 91.9(3)
K2 C61 Si6 Eu 31.26(12)
O3 Eu Si6 O9 -153.1(2)
O7 Eu Si6 O9 168.3(2)
O6 Eu Si6 O9 98.4(2)
O1 Eu Si6 O9 -70.3(2)
O4 Eu Si6 O9 15.6(2)
K3 Eu Si6 O9 153.9(2)
K1 Eu Si6 O9 -26.6(2)
Si1 Eu Si6 O9 -87.0(2)
Si5 Eu Si6 O9 173.1(2)
Si2 Eu Si6 O9 -127.5(2)
Si3 Eu Si6 O9 25.6(2)
O3 Eu Si6 O8 26.53(16)
O7 Eu Si6 O8 -12.08(13)
O6 Eu Si6 O8 -81.97(13)
O1 Eu Si6 O8 109.28(13)
O4 Eu Si6 O8 -164.83(12)
O9 Eu Si6 O8 179.6(2)
K3 Eu Si6 O8 -26.47(11)
K1 Eu Si6 O8 152.96(11)
Si1 Eu Si6 O8 92.56(11)
Si5 Eu Si6 O8 -7.34(10)
Si2 Eu Si6 O8 52.08(12)
Si3 Eu Si6 O8 -154.79(10)
O3 Eu Si6 C67' -83.9(10)
O7 Eu Si6 C67' -122.5(10)
O6 Eu Si6 C67' 167.6(10)
O1 Eu Si6 C67' -1.1(10)
O4 Eu Si6 C67' 84.8(10)
O9 Eu Si6 C67' 69.2(11)
K3 Eu Si6 C67' -136.9(10)
K1 Eu Si6 C67' 42.6(10)
Si1 Eu Si6 C67' -17.8(10)
Si5 Eu Si6 C67' -117.7(10)
Si2 Eu Si6 C67' -58.3(10)
Si3 Eu Si6 C67' 94.8(10)
O3 Eu Si6 C67 -77.0(3)
O7 Eu Si6 C67 -115.6(3)
O6 Eu Si6 C67 174.5(3)
O1 Eu Si6 C67 5.8(3)
O4 Eu Si6 C67 91.6(3)
O9 Eu Si6 C67 76.1(3)
K3 Eu Si6 C67 -130.0(3)
K1 Eu Si6 C67 49.4(3)
Si1 Eu Si6 C67 -11.0(3)
Si5 Eu Si6 C67 -110.9(3)
Si2 Eu Si6 C67 -51.4(3)
Si3 Eu Si6 C67 101.7(3)
O3 Eu Si6 C61 132.86(17)
O7 Eu Si6 C61 94.25(17)
O6 Eu Si6 C61 24.36(16)
O1 Eu Si6 C61 -144.39(16)
O4 Eu Si6 C61 -58.51(15)
O9 Eu Si6 C61 -74.1(2)
K3 Eu Si6 C61 79.86(14)
K1 Eu Si6 C61 -100.72(14)
Si1 Eu Si6 C61 -161.12(14)
Si5 Eu Si6 C61 98.98(15)
Si2 Eu Si6 C61 158.41(14)
Si3 Eu Si6 C61 -48.47(14)
O3 Eu Si6 K2 164.94(11)
O7 Eu Si6 K2 126.33(10)
O6 Eu Si6 K2 56.44(8)
O1 Eu Si6 K2 -112.31(7)
O4 Eu Si6 K2 -26.42(6)
O9 Eu Si6 K2 -42.0(2)
K3 Eu Si6 K2 111.94(4)
K1 Eu Si6 K2 -68.63(4)
Si1 Eu Si6 K2 -129.03(3)
Si5 Eu Si6 K2 131.07(4)
Si2 Eu Si6 K2 -169.51(3)
Si3 Eu Si6 K2 -16.38(3)
O9 Si6 C67 C72 -18.2(8)
O8 Si6 C67 C72 -142.6(7)
C67' Si6 C67 C72 100(6)
C61 Si6 C67 C72 104.6(7)
K2 Si6 C67 C72 31.4(9)
Eu Si6 C67 C72 -48.6(8)
O9 Si6 C67 C68 166.7(6)
O8 Si6 C67 C68 42.2(7)
C67' Si6 C67 C68 -75(6)
C61 Si6 C67 C68 -70.6(7)
K2 Si6 C67 C68 -143.8(5)
Eu Si6 C67 C68 136.2(6)
C72 C67 C68 C69 1.1(10)
Si6 C67 C68 C69 176.8(6)
C67 C68 C69 C70 0.4(10)
C68 C69 C70 C71 -1.5(13)
C69 C70 C71 C72 1.0(13)
C70 C71 C72 C67 0.5(13)
C68 C67 C72 C71 -1.5(12)
Si6 C67 C72 C71 -176.8(7)
O9 Si6 C67' C68' 129.4(19)
O8 Si6 C67' C68' -2(2)
C67 Si6 C67' C68' 63(5)
C61 Si6 C67' C68' -112(2)
K2 Si6 C67' C68' -179.2(17)
Eu Si6 C67' C68' 99(2)
O9 Si6 C67' C72' -47(3)
O8 Si6 C67' C72' -178(3)
C67 Si6 C67' C72' -113(7)
C61 Si6 C67' C72' 71(3)
K2 Si6 C67' C72' 4(3)
Eu Si6 C67' C72' -78(3)
C72' C67' C68' C69' 2(2)
Si6 C67' C68' C69' -175(3)
C67' C68' C69' C70' -2(2)
C68' C69' C70' C71' 4(4)
C69' C70' C71' C72' -6(5)
C68' C67' C72' C71' -4(4)
Si6 C67' C72' C71' 173(3)
C70' C71' C72' C67' 6(6)
C77 O12 K2 O9 -56.2(4)
C79 O12 K2 O9 129.6(4)
C77 O12 K2 O4 43.1(4)
C79 O12 K2 O4 -131.1(4)
C77 O12 K2 O13 -21.0(3)
C79 O12 K2 O13 164.8(5)
C77 O12 K2 C62 -97.7(3)
C79 O12 K2 C62 88.2(4)
C77 O12 K2 C48 164.0(3)
C79 O12 K2 C48 -10.2(5)
C77 O12 K2 C78 3.3(3)
C79 O12 K2 C78 -170.9(5)
C77 O12 K2 C61 -104.4(3)
C79 O12 K2 C61 81.5(4)
C77 O12 K2 Si3 65.3(3)
C79 O12 K2 Si3 -108.9(4)
C77 O12 K2 Si6 -81.7(3)
C79 O12 K2 Si6 104.1(4)
C77 O12 K2 K1 -5.0(4)
C79 O12 K2 K1 -179.1(4)
C77 O12 K2 Eu 12.9(6)
C79 O12 K2 Eu -161.3(4)
Si6 O9 K2 O12 -61.2(2)
Eu O9 K2 O12 157.90(13)
K1 O9 K2 O12 74.34(16)
Si6 O9 K2 O4 174.48(16)
Eu O9 K2 O4 33.60(8)
K1 O9 K2 O4 -49.96(7)
Si6 O9 K2 O13 -91.97(14)
Eu O9 K2 O13 127.14(10)
K1 O9 K2 O13 43.59(8)
Si6 O9 K2 C62 -18.78(14)
Eu O9 K2 C62 -159.66(13)
K1 O9 K2 C62 116.78(11)
Si6 O9 K2 C48 81.26(17)
Eu O9 K2 C48 -59.62(14)
K1 O9 K2 C48 -143.18(12)
Si6 O9 K2 C78 -100.93(16)
Eu O9 K2 C78 118.18(11)
K1 O9 K2 C78 34.63(12)
Si6 O9 K2 C61 1.70(12)
Eu O9 K2 C61 -139.18(13)
K1 O9 K2 C61 137.26(11)
Si6 O9 K2 Si3 170.29(13)
Eu O9 K2 Si3 29.40(8)
K1 O9 K2 Si3 -54.15(6)
Eu O9 K2 Si6 -140.88(18)
K1 O9 K2 Si6 135.56(16)
Si6 O9 K2 K1 -135.56(16)
Eu O9 K2 K1 83.56(9)
Si6 O9 K2 Eu 140.88(18)
K1 O9 K2 Eu -83.56(9)
Si3 O4 K2 O12 55.63(17)
Eu O4 K2 O12 -168.25(11)
K1 O4 K2 O12 -79.33(13)
Si3 O4 K2 O9 -169.98(14)
Eu O4 K2 O9 -33.86(8)
K1 O4 K2 O9 55.06(7)
Si3 O4 K2 O13 107.97(13)
Eu O4 K2 O13 -115.91(9)
K1 O4 K2 O13 -26.99(8)
Si3 O4 K2 C62 171.33(14)
Eu O4 K2 C62 -52.55(16)
K1 O4 K2 C62 36.37(16)
Si3 O4 K2 C48 -71.17(16)
Eu O4 K2 C48 64.95(12)
K1 O4 K2 C48 153.86(12)
Si3 O4 K2 C78 82.68(14)
Eu O4 K2 C78 -141.20(11)
K1 O4 K2 C78 -52.28(10)
Si3 O4 K2 C61 -162.98(12)
Eu O4 K2 C61 -26.86(12)
K1 O4 K2 C61 62.06(11)
Eu O4 K2 Si3 136.12(16)
K1 O4 K2 Si3 -134.96(15)
Si3 O4 K2 Si6 -167.71(11)
Eu O4 K2 Si6 -31.59(7)
K1 O4 K2 Si6 57.32(6)
Si3 O4 K2 K1 134.96(15)
Eu O4 K2 K1 -88.92(8)
Si3 O4 K2 Eu -136.12(16)
K1 O4 K2 Eu 88.92(8)
C80 O13 K2 O12 -85.3(5)
C78 O13 K2 O12 43.2(2)
K1 O13 K2 O12 160.59(13)
C80 O13 K2 O9 72.0(5)
C78 O13 K2 O9 -159.6(2)
K1 O13 K2 O9 -42.15(8)
C80 O13 K2 O4 138.5(5)
C78 O13 K2 O4 -93.1(2)
K1 O13 K2 O4 24.36(7)
C80 O13 K2 C62 -1.7(5)
C78 O13 K2 C62 126.8(3)
K1 O13 K2 C62 -115.77(11)
C80 O13 K2 C48 -47.9(11)
C78 O13 K2 C48 80.6(10)
K1 O13 K2 C48 -162.0(9)
C80 O13 K2 C78 -128.5(6)
K1 O13 K2 C78 117.4(3)
C80 O13 K2 C61 16.7(5)
C78 O13 K2 C61 145.1(2)
K1 O13 K2 C61 -97.44(9)
C80 O13 K2 Si3 162.2(5)
C78 O13 K2 Si3 -69.3(2)
K1 O13 K2 Si3 48.13(6)
C80 O13 K2 Si6 47.6(5)
C78 O13 K2 Si6 176.1(2)
K1 O13 K2 Si6 -66.48(6)
C80 O13 K2 K1 114.1(5)
C78 O13 K2 K1 -117.4(3)
C80 O13 K2 Eu 103.1(5)
C78 O13 K2 Eu -128.5(2)
K1 O13 K2 Eu -11.03(7)
C63 C62 K2 O12 -43.0(3)
C61 C62 K2 O12 -164.2(3)
C63 C62 K2 O9 164.5(3)
C61 C62 K2 O9 43.3(3)
C63 C62 K2 O4 -177.5(3)
C61 C62 K2 O4 61.4(3)
C63 C62 K2 O13 -107.4(3)
C61 C62 K2 O13 131.5(3)
C63 C62 K2 C48 67.0(3)
C61 C62 K2 C48 -54.2(3)
C63 C62 K2 C78 -87.3(3)
C61 C62 K2 C78 151.5(3)
C63 C62 K2 C61 121.2(5)
C63 C62 K2 Si3 -166.1(2)
C61 C62 K2 Si3 72.7(4)
C63 C62 K2 Si6 154.5(4)
C61 C62 K2 Si6 33.4(2)
C63 C62 K2 K1 -152.4(3)
C61 C62 K2 K1 86.4(3)
C63 C62 K2 Eu 151.3(3)
C61 C62 K2 Eu 30.1(3)
C47 C48 K2 O12 30.7(4)
C43 C48 K2 O12 -91.8(3)
C47 C48 K2 O9 -123.3(4)
C43 C48 K2 O9 114.2(3)
C47 C48 K2 O4 169.1(4)
C43 C48 K2 O4 46.6(3)
C47 C48 K2 O13 -4.5(12)
C43 C48 K2 O13 -127.0(9)
C47 C48 K2 C62 -49.2(4)
C43 C48 K2 C62 -171.8(3)
C47 C48 K2 C78 61.2(5)
C43 C48 K2 C78 -61.3(5)
C47 C48 K2 C61 -69.2(4)
C43 C48 K2 C61 168.3(3)
C47 C48 K2 Si3 145.7(4)
C43 C48 K2 Si3 23.1(3)
C47 C48 K2 Si6 -99.2(4)
C43 C48 K2 Si6 138.3(3)
C47 C48 K2 K1 -164.2(3)
C43 C48 K2 K1 73.3(4)
C47 C48 K2 Eu -156.3(4)
C43 C48 K2 Eu 81.2(3)
C66 C61 K2 O12 -95.0(3)
C62 C61 K2 O12 15.6(3)
Si6 C61 K2 O12 141.67(13)
C66 C61 K2 O9 121.9(3)
C62 C61 K2 O9 -127.5(3)
Si6 C61 K2 O9 -1.35(10)
C66 C61 K2 O4 114.1(3)
C62 C61 K2 O4 -135.3(3)
Si6 C61 K2 O4 -9.16(16)
C66 C61 K2 O13 -156.0(3)
C62 C61 K2 O13 -45.4(3)
Si6 C61 K2 O13 80.70(13)
C66 C61 K2 C62 -110.6(4)
Si6 C61 K2 C62 126.1(3)
C66 C61 K2 C48 17.1(3)
C62 C61 K2 C48 127.7(3)
Si6 C61 K2 C48 -106.22(16)
C66 C61 K2 C78 -141.0(3)
C62 C61 K2 C78 -30.4(3)
Si6 C61 K2 C78 95.74(14)
C66 C61 K2 Si3 101.7(3)
C62 C61 K2 Si3 -147.6(3)
Si6 C61 K2 Si3 -21.5(2)
C66 C61 K2 Si6 123.3(3)
C62 C61 K2 Si6 -126.1(3)
C66 C61 K2 K1 153.1(3)
C62 C61 K2 K1 -96.3(3)
Si6 C61 K2 K1 29.79(12)
C66 C61 K2 Eu 97.9(3)
C62 C61 K2 Eu -151.5(3)
Si6 C61 K2 Eu -25.42(11)
O4 Si3 K2 O12 -136.22(15)
O5 Si3 K2 O12 104.64(14)
C25 Si3 K2 O12 -104.4(3)
C31 Si3 K2 O12 -0.42(15)
Eu Si3 K2 O12 -166.50(9)
O4 Si3 K2 O9 9.20(13)
O5 Si3 K2 O9 -109.94(12)
C25 Si3 K2 O9 41.0(3)
C31 Si3 K2 O9 145.00(13)
Eu Si3 K2 O9 -21.08(6)
O5 Si3 K2 O4 -119.14(16)
C25 Si3 K2 O4 31.8(3)
C31 Si3 K2 O4 135.79(17)
Eu Si3 K2 O4 -30.28(12)
O4 Si3 K2 O13 -73.77(13)
O5 Si3 K2 O13 167.09(12)
C25 Si3 K2 O13 -42.0(3)
C31 Si3 K2 O13 62.03(13)
Eu Si3 K2 O13 -104.05(6)
O4 Si3 K2 C62 -18.7(3)
O5 Si3 K2 C62 -137.8(3)
C25 Si3 K2 C62 13.1(4)
C31 Si3 K2 C62 117.1(3)
Eu Si3 K2 C62 -48.9(3)
O4 Si3 K2 C48 110.07(16)
O5 Si3 K2 C48 -9.07(15)
C25 Si3 K2 C48 141.9(3)
C31 Si3 K2 C48 -114.13(16)
Eu Si3 K2 C48 79.79(11)
O4 Si3 K2 C78 -97.35(15)
O5 Si3 K2 C78 143.50(14)
C25 Si3 K2 C78 -65.6(3)
C31 Si3 K2 C78 38.44(15)
Eu Si3 K2 C78 -127.63(9)
O4 Si3 K2 C61 25.72(18)
O5 Si3 K2 C61 -93.42(17)
C25 Si3 K2 C61 57.5(3)
C31 Si3 K2 C61 161.52(17)
Eu Si3 K2 C61 -4.56(13)
O4 Si3 K2 Si6 13.59(12)
O5 Si3 K2 Si6 -105.56(11)
C25 Si3 K2 Si6 45.4(3)
C31 Si3 K2 Si6 149.38(12)
Eu Si3 K2 Si6 -16.69(3)
O4 Si3 K2 K1 -33.74(12)
O5 Si3 K2 K1 -152.88(11)
C25 Si3 K2 K1 -2.0(3)
C31 Si3 K2 K1 102.05(12)
Eu Si3 K2 K1 -64.02(2)
O4 Si3 K2 Eu 30.28(12)
O5 Si3 K2 Eu -88.86(11)
C25 Si3 K2 Eu 62.1(3)
C31 Si3 K2 Eu 166.07(12)
O9 Si6 K2 O12 135.74(17)
O8 Si6 K2 O12 -138.72(16)
C67' Si6 K2 O12 38.1(13)
C67 Si6 K2 O12 48.8(4)
C61 Si6 K2 O12 -46.96(16)
Eu Si6 K2 O12 163.04(10)
O8 Si6 K2 O9 85.54(19)
C67' Si6 K2 O9 -97.7(13)
C67 Si6 K2 O9 -86.9(4)
C61 Si6 K2 O9 177.30(19)
Eu Si6 K2 O9 27.30(13)
O9 Si6 K2 O4 -5.07(14)
O8 Si6 K2 O4 80.47(15)
C67' Si6 K2 O4 -102.7(13)
C67 Si6 K2 O4 -92.0(3)
C61 Si6 K2 O4 172.23(14)
Eu Si6 K2 O4 22.22(5)
O9 Si6 K2 O13 85.27(15)
O8 Si6 K2 O13 170.81(15)
C67' Si6 K2 O13 -12.4(13)
C67 Si6 K2 O13 -1.6(3)
C61 Si6 K2 O13 -97.43(14)
Eu Si6 K2 O13 112.57(7)
O9 Si6 K2 C62 156.27(18)
O8 Si6 K2 C62 -118.19(19)
C67' Si6 K2 C62 58.6(13)
C67 Si6 K2 C62 69.4(4)
C61 Si6 K2 C62 -26.43(17)
Eu Si6 K2 C62 -176.44(12)
O9 Si6 K2 C48 -102.41(18)
O8 Si6 K2 C48 -16.87(18)
C67' Si6 K2 C48 159.9(13)
C67 Si6 K2 C48 170.7(4)
C61 Si6 K2 C48 74.89(17)
Eu Si6 K2 C48 -75.11(12)
O9 Si6 K2 C78 87.04(17)
O8 Si6 K2 C78 172.58(16)
C67' Si6 K2 C78 -10.6(13)
C67 Si6 K2 C78 0.1(4)
C61 Si6 K2 C78 -95.66(16)
Eu Si6 K2 C78 114.34(10)
O9 Si6 K2 C61 -177.30(19)
O8 Si6 K2 C61 -91.75(19)
C67' Si6 K2 C61 85.0(13)
C67 Si6 K2 C61 95.8(4)
Eu Si6 K2 C61 -150.00(13)
O9 Si6 K2 Si3 -10.73(14)
O8 Si6 K2 Si3 74.81(15)
C67' Si6 K2 Si3 -108.4(13)
C67 Si6 K2 Si3 -97.6(3)
C61 Si6 K2 Si3 166.56(13)
Eu Si6 K2 Si3 16.56(3)
O9 Si6 K2 K1 34.91(14)
O8 Si6 K2 K1 120.45(14)
C67' Si6 K2 K1 -62.8(13)
C67 Si6 K2 K1 -52.0(3)
C61 Si6 K2 K1 -147.79(13)
Eu Si6 K2 K1 62.21(2)
O9 Si6 K2 Eu -27.30(13)
O8 Si6 K2 Eu 58.25(14)
C67' Si6 K2 Eu -125.0(13)
C67 Si6 K2 Eu -114.2(3)
C61 Si6 K2 Eu 150.00(13)
O10' K1 K2 O12 40.4(5)
O1 K1 K2 O12 177.34(12)
O11 K1 K2 O12 -32.9(3)
O4 K1 K2 O12 126.21(12)
O11' K1 K2 O12 -41.8(4)
O9 K1 K2 O12 -136.85(12)
O10 K1 K2 O12 44.8(3)
O13 K1 K2 O12 -18.20(12)
C73 K1 K2 O12 17.8(2)
C74' K1 K2 O12 -12.7(3)
C73' K1 K2 O12 15.8(4)
Eu K1 K2 O12 174.66(9)
O10' K1 K2 O9 177.2(4)
O1 K1 K2 O9 -45.81(11)
O11 K1 K2 O9 103.9(3)
O4 K1 K2 O9 -96.94(10)
O11' K1 K2 O9 95.0(4)
O10 K1 K2 O9 -178.3(2)
O13 K1 K2 O9 118.66(11)
C73 K1 K2 O9 154.7(2)
C74' K1 K2 O9 124.1(3)
C73' K1 K2 O9 152.7(4)
Eu K1 K2 O9 -48.49(8)
O10' K1 K2 O4 -85.8(4)
O1 K1 K2 O4 51.12(11)
O11 K1 K2 O4 -159.1(3)
O11' K1 K2 O4 -168.0(4)
O9 K1 K2 O4 96.94(10)
O10 K1 K2 O4 -81.4(2)
O13 K1 K2 O4 -144.41(11)
C73 K1 K2 O4 -108.4(2)
C74' K1 K2 O4 -138.9(3)
C73' K1 K2 O4 -110.4(4)
Eu K1 K2 O4 48.45(7)
O10' K1 K2 O13 58.6(4)
O1 K1 K2 O13 -164.47(12)
O11 K1 K2 O13 -14.7(3)
O4 K1 K2 O13 144.41(11)
O11' K1 K2 O13 -23.6(4)
O9 K1 K2 O13 -118.66(11)
O10 K1 K2 O13 63.0(2)
C73 K1 K2 O13 36.0(2)
C74' K1 K2 O13 5.5(3)
C73' K1 K2 O13 34.0(4)
Eu K1 K2 O13 -167.15(8)
O10' K1 K2 C62 118.2(4)
O1 K1 K2 C62 -104.83(11)
O11 K1 K2 C62 44.9(3)
O4 K1 K2 C62 -155.95(10)
O11' K1 K2 C62 36.0(4)
O9 K1 K2 C62 -59.02(11)
O10 K1 K2 C62 122.6(2)
O13 K1 K2 C62 59.64(11)
C73 K1 K2 C62 95.7(2)
C74' K1 K2 C62 65.1(3)
C73' K1 K2 C62 93.6(4)
Eu K1 K2 C62 -107.51(8)
O10' K1 K2 C48 -124.8(5)
O1 K1 K2 C48 12.13(18)
O11 K1 K2 C48 161.9(4)
O4 K1 K2 C48 -39.00(17)
O11' K1 K2 C48 153.0(4)
O9 K1 K2 C48 57.94(17)
O10 K1 K2 C48 -120.4(3)
O13 K1 K2 C48 176.59(18)
C73 K1 K2 C48 -147.4(3)
C74' K1 K2 C48 -177.9(3)
C73' K1 K2 C48 -149.4(4)
Eu K1 K2 C48 9.45(16)
O10' K1 K2 C78 33.9(5)
O1 K1 K2 C78 170.91(13)
O11 K1 K2 C78 -39.3(3)
O4 K1 K2 C78 119.78(12)
O11' K1 K2 C78 -48.3(4)
O9 K1 K2 C78 -143.28(13)
O10 K1 K2 C78 38.4(3)
O13 K1 K2 C78 -24.63(12)
C73 K1 K2 C78 11.4(2)
C74' K1 K2 C78 -19.2(3)
C73' K1 K2 C78 9.4(4)
Eu K1 K2 C78 168.23(10)
O10' K1 K2 C61 143.1(4)
O1 K1 K2 C61 -79.95(11)
O11 K1 K2 C61 69.8(3)
O4 K1 K2 C61 -131.07(10)
O11' K1 K2 C61 60.9(4)
O9 K1 K2 C61 -34.14(10)
O10 K1 K2 C61 147.5(2)
O13 K1 K2 C61 84.52(10)
C73 K1 K2 C61 120.5(2)
C74' K1 K2 C61 90.0(3)
C73' K1 K2 C61 118.5(4)
Eu K1 K2 C61 -82.63(7)
O10' K1 K2 Si3 -66.6(4)
O1 K1 K2 Si3 70.34(9)
O11 K1 K2 Si3 -139.9(3)
O4 K1 K2 Si3 19.21(7)
O11' K1 K2 Si3 -148.8(4)
O9 K1 K2 Si3 116.15(8)
O10 K1 K2 Si3 -62.2(2)
O13 K1 K2 Si3 -125.19(8)
C73 K1 K2 Si3 -89.2(2)
C74' K1 K2 Si3 -119.7(3)
C73' K1 K2 Si3 -91.2(3)
Eu K1 K2 Si3 67.66(2)
O10' K1 K2 Si6 159.2(4)
O1 K1 K2 Si6 -63.84(9)
O11 K1 K2 Si6 85.9(3)
O4 K1 K2 Si6 -114.96(7)
O11' K1 K2 Si6 77.0(4)
O9 K1 K2 Si6 -18.02(8)
O10 K1 K2 Si6 163.6(2)
O13 K1 K2 Si6 100.63(8)
C73 K1 K2 Si6 136.7(2)
C74' K1 K2 Si6 106.1(3)
C73' K1 K2 Si6 134.6(3)
Eu K1 K2 Si6 -66.51(3)
O10' K1 K2 Eu -134.3(4)
O1 K1 K2 Eu 2.68(8)
O11 K1 K2 Eu 152.4(3)
O4 K1 K2 Eu -48.45(7)
O11' K1 K2 Eu 143.5(4)
O9 K1 K2 Eu 48.49(7)
O10 K1 K2 Eu -129.8(2)
O13 K1 K2 Eu 167.15(8)
C73 K1 K2 Eu -156.8(2)
C74' K1 K2 Eu 172.6(3)
C73' K1 K2 Eu -158.8(3)
O3 Eu K2 O12 97.5(4)
O7 Eu K2 O12 -153.5(4)
O6 Eu K2 O12 128.8(4)
O1 Eu K2 O12 -23.5(4)
O4 Eu K2 O12 38.6(4)
O9 Eu K2 O12 -86.1(4)
K3 Eu K2 O12 154.1(3)
K1 Eu K2 O12 -20.3(3)
Si1 Eu K2 O12 -25.2(4)
Si5 Eu K2 O12 -138.7(3)
Si2 Eu K2 O12 52.9(4)
Si3 Eu K2 O12 58.6(3)
O3 Eu K2 O9 -176.4(2)
O7 Eu K2 O9 -67.36(13)
O6 Eu K2 O9 -145.05(14)
O1 Eu K2 O9 62.57(14)
O4 Eu K2 O9 124.76(12)
K3 Eu K2 O9 -119.82(10)
K1 Eu K2 O9 65.78(10)
Si1 Eu K2 O9 60.87(10)
Si5 Eu K2 O9 -52.62(10)
Si2 Eu K2 O9 139.06(11)
Si3 Eu K2 O9 144.76(10)
O3 Eu K2 O4 58.83(19)
O7 Eu K2 O4 167.88(11)
O6 Eu K2 O4 90.20(13)
O1 Eu K2 O4 -62.18(12)
O9 Eu K2 O4 -124.76(12)
K3 Eu K2 O4 115.43(8)
K1 Eu K2 O4 -58.98(8)
Si1 Eu K2 O4 -63.88(8)
Si5 Eu K2 O4 -177.37(8)
Si2 Eu K2 O4 14.31(11)
Si3 Eu K2 O4 20.00(8)
O3 Eu K2 O13 128.20(19)
O7 Eu K2 O13 -122.74(10)
O6 Eu K2 O13 159.57(12)
O1 Eu K2 O13 7.19(12)
O4 Eu K2 O13 69.37(10)
O9 Eu K2 O13 -55.38(11)
K3 Eu K2 O13 -175.20(7)
K1 Eu K2 O13 10.40(7)
Si1 Eu K2 O13 5.49(8)
Si5 Eu K2 O13 -108.00(7)
Si2 Eu K2 O13 83.68(10)
Si3 Eu K2 O13 89.38(7)
O3 Eu K2 C62 -156.0(2)
O7 Eu K2 C62 -46.92(12)
O6 Eu K2 C62 -124.61(14)
O1 Eu K2 C62 83.01(14)
O4 Eu K2 C62 145.19(13)
O9 Eu K2 C62 20.44(13)
K3 Eu K2 C62 -99.38(10)
K1 Eu K2 C62 86.22(10)
Si1 Eu K2 C62 81.31(10)
Si5 Eu K2 C62 -32.18(10)
Si2 Eu K2 C62 159.50(11)
Si3 Eu K2 C62 165.20(10)
O3 Eu K2 C48 -55.6(2)
O7 Eu K2 C48 53.49(13)
O6 Eu K2 C48 -24.19(15)
O1 Eu K2 C48 -176.57(15)
O4 Eu K2 C48 -114.39(13)
O9 Eu K2 C48 120.85(15)
K3 Eu K2 C48 1.04(11)
K1 Eu K2 C48 -173.37(11)
Si1 Eu K2 C48 -178.27(11)
Si5 Eu K2 C48 68.24(11)
Si2 Eu K2 C48 -100.08(13)
Si3 Eu K2 C48 -94.39(11)
O3 Eu K2 C78 105.4(2)
O7 Eu K2 C78 -145.58(13)
O6 Eu K2 C78 136.74(15)
O1 Eu K2 C78 -15.64(14)
O4 Eu K2 C78 46.54(13)
O9 Eu K2 C78 -78.22(14)
K3 Eu K2 C78 161.96(10)
K1 Eu K2 C78 -12.44(11)
Si1 Eu K2 C78 -17.34(11)
Si5 Eu K2 C78 -130.83(11)
Si2 Eu K2 C78 60.85(13)
Si3 Eu K2 C78 66.54(11)
O3 Eu K2 C61 -143.79(19)
O7 Eu K2 C61 -34.74(10)
O6 Eu K2 C61 -112.42(12)
O1 Eu K2 C61 95.20(12)
O4 Eu K2 C61 157.38(11)
O9 Eu K2 C61 32.63(11)
K3 Eu K2 C61 -87.19(7)
K1 Eu K2 C61 98.41(7)
Si1 Eu K2 C61 93.50(8)
Si5 Eu K2 C61 -19.99(7)
Si2 Eu K2 C61 171.69(9)
Si3 Eu K2 C61 177.39(7)
O3 Eu K2 Si3 38.82(18)
O7 Eu K2 Si3 147.88(8)
O6 Eu K2 Si3 70.19(10)
O1 Eu K2 Si3 -82.19(10)
O4 Eu K2 Si3 -20.00(8)
O9 Eu K2 Si3 -144.76(10)
K3 Eu K2 Si3 95.42(3)
K1 Eu K2 Si3 -78.98(3)
Si1 Eu K2 Si3 -83.89(4)
Si5 Eu K2 Si3 162.62(3)
Si2 Eu K2 Si3 -5.70(7)
O3 Eu K2 Si6 -158.84(18)
O7 Eu K2 Si6 -49.79(8)
O6 Eu K2 Si6 -127.47(10)
O1 Eu K2 Si6 80.15(10)
O4 Eu K2 Si6 142.33(8)
O9 Eu K2 Si6 17.57(9)
K3 Eu K2 Si6 -102.25(3)
K1 Eu K2 Si6 83.35(3)
Si1 Eu K2 Si6 78.45(4)
Si5 Eu K2 Si6 -35.04(3)
Si2 Eu K2 Si6 156.64(7)
Si3 Eu K2 Si6 162.33(3)
O3 Eu K2 K1 117.80(18)
O7 Eu K2 K1 -133.14(8)
O6 Eu K2 K1 149.17(10)
O1 Eu K2 K1 -3.21(10)
O4 Eu K2 K1 58.98(8)
O9 Eu K2 K1 -65.78(10)
K3 Eu K2 K1 174.40(4)
Si1 Eu K2 K1 -4.91(4)
Si5 Eu K2 K1 -118.40(3)
Si2 Eu K2 K1 73.28(7)
Si3 Eu K2 K1 78.98(3)
O10' K1 O10 C75 -81(6)
O1 K1 O10 C75 8.3(12)
O11 K1 O10 C75 -96.8(12)
O4 K1 O10 C75 86.2(11)
O11' K1 O10 C75 -103.3(12)
O9 K1 O10 C75 129.3(12)
O13 K1 O10 C75 177.5(11)
C73 K1 O10 C75 -134.0(15)
C74' K1 O10 C75 -115.4(13)
C73' K1 O10 C75 -96.9(14)
Eu K1 O10 C75 54.3(13)
O10' K1 O10 C73 53(5)
O1 K1 O10 C73 142.3(6)
O11 K1 O10 C73 37.2(7)
O4 K1 O10 C73 -139.9(6)
O11' K1 O10 C73 30.7(7)
O9 K1 O10 C73 -96.7(9)
O13 K1 O10 C73 -48.6(7)
C74' K1 O10 C73 18.6(7)
C73' K1 O10 C73 37.1(7)
Eu K1 O10 C73 -171.7(5)
C75 O10 C73 C74 70(2)
K1 O10 C73 C74 -65.4(11)
C75 O10 C73 K1 135.7(16)
O10' K1 C73 O10 -14.8(15)
O1 K1 C73 O10 -49.9(8)
O11 K1 C73 O10 -130.0(9)
O4 K1 C73 O10 47.2(7)
O11' K1 C73 O10 -141.4(9)
O9 K1 C73 O10 145.1(6)
O13 K1 C73 O10 129.2(7)
C74' K1 C73 O10 -148.1(12)
C73' K1 C73 O10 -84.1(13)
Eu K1 C73 O10 16.5(10)
O10' K1 C73 C74 107.4(15)
O1 K1 C73 C74 72.3(9)
O11 K1 C73 C74 -7.7(7)
O4 K1 C73 C74 169.4(7)
O11' K1 C73 C74 -19.2(8)
O9 K1 C73 C74 -92.7(9)
O10 K1 C73 C74 122.2(11)
O13 K1 C73 C74 -108.6(8)
C74' K1 C73 C74 -25.9(7)
C73' K1 C73 C74 38.1(10)
Eu K1 C73 C74 138.7(7)
O10 C73 C74 O11 60.0(16)
K1 C73 C74 O11 10.5(9)
C73 C74 O11 C76 179.8(15)
C73 C74 O11 K1 -15.9(14)
O10' K1 O11 C74 -13.7(9)
O1 K1 O11 C74 -120.4(8)
O4 K1 O11 C74 -0.3(16)
O11' K1 O11 C74 134(3)
O9 K1 O11 C74 154.9(8)
O10 K1 O11 C74 -11.5(8)
O13 K1 O11 C74 81.2(8)
C73 K1 O11 C74 9.1(8)
C74' K1 O11 C74 33.8(9)
C73' K1 O11 C74 -11.4(9)
Eu K1 O11 C74 -146.9(8)
O10' K1 O11 C76 148.9(15)
O1 K1 O11 C76 42.1(13)
O4 K1 O11 C76 162.3(10)
O11' K1 O11 C76 -64(3)
O9 K1 O11 C76 -42.5(13)
O10 K1 O11 C76 151.0(14)
O13 K1 O11 C76 -116.3(13)
C73 K1 O11 C76 171.6(15)
C74' K1 O11 C76 -163.6(18)
C73' K1 O11 C76 151.1(16)
Eu K1 O11 C76 15.6(16)
O1 K1 O10' C73' 106.5(14)
O11 K1 O10' C73' 3.5(12)
O4 K1 O10' C73' -172.8(13)
O11' K1 O10' C73' -2.8(13)
O9 K1 O10' C73' -110(2)
O10 K1 O10' C73' -159(7)
O13 K1 O10' C73' -80.9(14)
C73 K1 O10' C73' -46.2(11)
C74' K1 O10' C73' -17.6(12)
Eu K1 O10' C73' 150.4(11)
O1 K1 O10' C75' -30.9(18)
O11 K1 O10' C75' -133.9(19)
O4 K1 O10' C75' 49.8(18)
O11' K1 O10' C75' -140.3(19)
O9 K1 O10' C75' 112(2)
O10 K1 O10' C75' 63(5)
O13 K1 O10' C75' 141.7(17)
C73 K1 O10' C75' 176(2)
C74' K1 O10' C75' -155(2)
C73' K1 O10' C75' -137(3)
Eu K1 O10' C75' 13(2)
C75' O10' C73' C74' 173.7(19)
K1 O10' C73' C74' 32(2)
C75' O10' C73' K1 142(2)
O1 K1 C73' O10' -85.1(15)
O11 K1 C73' O10' -174.8(18)
O4 K1 C73' O10' 9.0(16)
O11' K1 C73' O10' 176.3(17)
O9 K1 C73' O10' 151.8(13)
O10 K1 C73' O10' 5.0(18)
O13 K1 C73' O10' 99.3(15)
C73 K1 C73' O10' 67.2(19)
C74' K1 C73' O10' 150(2)
Eu K1 C73' O10' -52.4(19)
O10' K1 C73' C74' -150(2)
O1 K1 C73' C74' 125.3(10)
O11 K1 C73' C74' 35.6(9)
O4 K1 C73' C74' -140.6(9)
O11' K1 C73' C74' 26.7(9)
O9 K1 C73' C74' 2.3(18)
O10 K1 C73' C74' -144.5(15)
O13 K1 C73' C74' -50.3(10)
C73 K1 C73' C74' -82.4(14)
Eu K1 C73' C74' 158.1(7)
O10' C73' C74' O11' -62(2)
K1 C73' C74' O11' -41.4(13)
O10' C73' C74' K1 -21.0(14)
O10' K1 C74' O11' 145.4(13)
O1 K1 C74' O11' 59.1(11)
O11 K1 C74' O11' 27.0(11)
O4 K1 C74' O11' -168.5(8)
O9 K1 C74' O11' -48.7(11)
O10 K1 C74' O11' 150.7(12)
O13 K1 C74' O11' -103.1(10)
C73 K1 C74' O11' 167.2(15)
C73' K1 C74' O11' 130.2(16)
Eu K1 C74' O11' 25(3)
O10' K1 C74' C73' 15.2(11)
O1 K1 C74' C73' -71.1(11)
O11 K1 C74' C73' -103.2(15)
O4 K1 C74' C73' 61.3(13)
O11' K1 C74' C73' -130.2(16)
O9 K1 C74' C73' -178.9(9)
O10 K1 C74' C73' 20.5(9)
O13 K1 C74' C73' 126.7(11)
C73 K1 C74' C73' 37.0(8)
Eu K1 C74' C73' -105.7(18)
C73' C74' O11' C76' -68(2)
K1 C74' O11' C76' -123.9(15)
C73' C74' O11' K1 55.4(16)
O10' K1 O11' C76' 94.8(13)
O1 K1 O11' C76' -13.9(13)
O11 K1 O11' C76' 66(3)
O4 K1 O11' C76' 156.2(13)
O9 K1 O11' C76' -95.8(12)
O10 K1 O11' C76' 97.5(13)
O13 K1 O11' C76' -168.1(12)
C73 K1 O11' C76' 113.0(14)
C74' K1 O11' C76' 120.4(16)
C73' K1 O11' C76' 93.3(14)
Eu K1 O11' C76' -52.7(15)
O10' K1 O11' C74' -25.6(10)
O1 K1 O11' C74' -134.4(9)
O11 K1 O11' C74' -55(2)
O4 K1 O11' C74' 36(2)
O9 K1 O11' C74' 143.8(9)
O10 K1 O11' C74' -22.9(9)
O13 K1 O11' C74' 71.5(9)
C73 K1 O11' C74' -7.5(9)
C73' K1 O11' C74' -27.1(9)
Eu K1 O11' C74' -173.1(8)
C79 O12 C77 C78 169.5(4)
K2 O12 C77 C78 -5.5(5)
C80 O13 C78 C77 75.6(5)
K2 O13 C78 C77 -73.3(4)
K1 O13 C78 C77 -150.2(3)
C80 O13 C78 K2 148.9(4)
K1 O13 C78 K2 -76.89(16)
O12 C77 C78 O13 63.9(6)
O12 C77 C78 K2 3.9(4)
O12 K2 C78 O13 -122.1(3)
O9 K2 C78 O13 21.2(3)
O4 K2 C78 O13 87.4(2)
C62 K2 C78 O13 -49.6(2)
C48 K2 C78 O13 -163.5(3)
C61 K2 C78 O13 -37.3(3)
Si3 K2 C78 O13 112.0(2)
Si6 K2 C78 O13 -4.1(3)
K1 K2 C78 O13 49.4(2)
Eu K2 C78 O13 60.7(3)
O12 K2 C78 C77 -2.7(3)
O9 K2 C78 C77 140.5(3)
O4 K2 C78 C77 -153.3(3)
O13 K2 C78 C77 119.3(4)
C62 K2 C78 C77 69.7(3)
C48 K2 C78 C77 -44.1(5)
C61 K2 C78 C77 82.0(3)
Si3 K2 C78 C77 -128.6(3)
Si6 K2 C78 C77 115.2(3)
K1 K2 C78 C77 168.8(3)
Eu K2 C78 C77 -180.0(2)
Si2 O3 K3 O7 -123.5(2)
Eu O3 K3 O7 35.09(9)
Si2 O3 K3 O6 163.5(2)
Eu O3 K3 O6 -37.93(11)
Si2 O3 K3 O14 26.1(8)
Eu O3 K3 O14 -175.4(7)
Si2 O3 K3 O15' 48.6(7)
Eu O3 K3 O15' -152.8(7)
Si2 O3 K3 O15 49.9(6)
Eu O3 K3 O15 -151.6(5)
Si2 O3 K3 O14' -14.1(4)
Eu O3 K3 O14' 144.4(3)
Si2 O3 K3 C81 24.3(8)
Eu O3 K3 C81 -177.2(8)
Si2 O3 K3 C81' 22.8(7)
Eu O3 K3 C81' -178.6(6)
Si2 O3 K3 Eu -158.5(3)
Eu O3 K3 Si2 158.5(3)
Si2 O3 K3 Si4 147.8(2)
Eu O3 K3 Si4 -53.68(7)
Si5 O7 K3 O3 150.2(3)
Eu O7 K3 O3 -34.65(9)
Si5 O7 K3 O6 -135.4(3)
Eu O7 K3 O6 39.76(10)
Si5 O7 K3 O14 -21.8(3)
Eu O7 K3 O14 153.4(2)
Si5 O7 K3 O15' 80(2)
Eu O7 K3 O15' -105(2)
Si5 O7 K3 O15 85(2)
Eu O7 K3 O15 -99(2)
Si5 O7 K3 O14' 12.4(4)
Eu O7 K3 O14' -172.5(2)
Si5 O7 K3 C81 -2.3(8)
Eu O7 K3 C81 172.9(7)
Si5 O7 K3 C81' -1.8(8)
Eu O7 K3 C81' 173.3(7)
Si5 O7 K3 Eu -175.1(3)
Si5 O7 K3 Si2 133.5(3)
Eu O7 K3 Si2 -51.37(8)
Si5 O7 K3 Si4 -130.0(3)
Eu O7 K3 Si4 45.13(8)
Si4 O6 K3 O3 -120.8(3)
Eu O6 K3 O3 37.20(10)
Si4 O6 K3 O7 162.5(3)
Eu O6 K3 O7 -39.50(11)
Si4 O6 K3 O14 48.5(4)
Eu O6 K3 O14 -153.5(2)
Si4 O6 K3 O15' -22.8(7)
Eu O6 K3 O15' 135.2(6)
Si4 O6 K3 O15 -22.7(6)
Eu O6 K3 O15 135.3(5)
Si4 O6 K3 O14' 56.2(6)
Eu O6 K3 O14' -145.8(4)
Si4 O6 K3 C81 26.6(5)
Eu O6 K3 C81 -175.4(4)
Si4 O6 K3 C81' 27.6(6)
Eu O6 K3 C81' -174.3(4)
Si4 O6 K3 Eu -158.0(4)
Si4 O6 K3 Si2 -115.3(3)
Eu O6 K3 Si2 42.76(11)
Eu O6 K3 Si4 158.0(4)
O7 Eu K3 O3 124.31(15)
O6 Eu K3 O3 -119.61(17)
O1 Eu K3 O3 25.06(16)
O4 Eu K3 O3 -95.73(14)
O9 Eu K3 O3 152.35(13)
K1 Eu K3 O3 -33.0(3)
Si1 Eu K3 O3 27.37(11)
Si5 Eu K3 O3 125.94(10)
Si2 Eu K3 O3 8.34(10)
Si3 Eu K3 O3 -88.12(11)
O3 Eu K3 O7 -124.31(15)
O6 Eu K3 O7 116.08(18)
O1 Eu K3 O7 -99.25(16)
O4 Eu K3 O7 139.96(13)
O9 Eu K3 O7 28.04(14)
K1 Eu K3 O7 -157.3(3)
Si1 Eu K3 O7 -96.94(11)
Si5 Eu K3 O7 1.63(11)
Si2 Eu K3 O7 -115.97(11)
Si3 Eu K3 O7 147.57(11)
O3 Eu K3 O6 119.61(17)
O7 Eu K3 O6 -116.08(18)
O1 Eu K3 O6 144.67(12)
O4 Eu K3 O6 23.88(17)
O9 Eu K3 O6 -88.03(16)
K1 Eu K3 O6 86.6(3)
Si1 Eu K3 O6 146.98(14)
Si5 Eu K3 O6 -114.45(14)
Si2 Eu K3 O6 127.96(15)
Si3 Eu K3 O6 31.49(14)
O3 Eu K3 O14 177.6(4)
O7 Eu K3 O14 -58.1(4)
O6 Eu K3 O14 58.0(4)
O1 Eu K3 O14 -157.3(4)
O4 Eu K3 O14 81.9(4)
O9 Eu K3 O14 -30.0(4)
K1 Eu K3 O14 144.6(4)
Si1 Eu K3 O14 -155.0(4)
Si5 Eu K3 O14 -56.4(4)
Si2 Eu K3 O14 -174.0(4)
Si3 Eu K3 O14 89.5(4)
O3 Eu K3 O15' 43.4(11)
O7 Eu K3 O15' 167.7(12)
O6 Eu K3 O15' -76.2(12)
O1 Eu K3 O15' 68.4(12)
O4 Eu K3 O15' -52.4(12)
O9 Eu K3 O15' -164.3(11)
K1 Eu K3 O15' 10.4(12)
Si1 Eu K3 O15' 70.7(11)
Si5 Eu K3 O15' 169.3(11)
Si2 Eu K3 O15' 51.7(11)
Si3 Eu K3 O15' -44.8(11)
O3 Eu K3 O15 44.9(9)
O7 Eu K3 O15 169.2(9)
O6 Eu K3 O15 -74.7(9)
O1 Eu K3 O15 70.0(9)
O4 Eu K3 O15 -50.8(9)
O9 Eu K3 O15 -162.7(9)
K1 Eu K3 O15 11.9(9)
Si1 Eu K3 O15 72.3(9)
Si5 Eu K3 O15 170.8(9)
Si2 Eu K3 O15 53.3(9)
Si3 Eu K3 O15 -43.2(9)
O3 Eu K3 O14' -106.7(5)
O7 Eu K3 O14' 17.6(5)
O6 Eu K3 O14' 133.7(5)
O1 Eu K3 O14' -81.6(5)
O4 Eu K3 O14' 157.6(5)
O9 Eu K3 O14' 45.7(5)
K1 Eu K3 O14' -139.7(5)
Si1 Eu K3 O14' -79.3(5)
Si5 Eu K3 O14' 19.3(5)
Si2 Eu K3 O14' -98.3(5)
Si3 Eu K3 O14' 165.2(5)
O3 Eu K3 C81 161(4)
O7 Eu K3 C81 -75(4)
O6 Eu K3 C81 41(4)
O1 Eu K3 C81 -174(4)
O4 Eu K3 C81 65(4)
O9 Eu K3 C81 -47(4)
K1 Eu K3 C81 128(4)
Si1 Eu K3 C81 -172(4)
Si5 Eu K3 C81 -73(4)
Si2 Eu K3 C81 169(4)
Si3 Eu K3 C81 73(4)
O3 Eu K3 C81' 171(4)
O7 Eu K3 C81' -65(4)
O6 Eu K3 C81' 51(4)
O1 Eu K3 C81' -164(4)
O4 Eu K3 C81' 75(4)
O9 Eu K3 C81' -37(4)
K1 Eu K3 C81' 138(4)
Si1 Eu K3 C81' -162(4)
Si5 Eu K3 C81' -63(4)
Si2 Eu K3 C81' 179(60)
Si3 Eu K3 C81' 83(4)
O3 Eu K3 Si2 -8.34(10)
O7 Eu K3 Si2 115.97(11)
O6 Eu K3 Si2 -127.96(14)
O1 Eu K3 Si2 16.71(12)
O4 Eu K3 Si2 -104.08(9)
O9 Eu K3 Si2 144.01(8)
K1 Eu K3 Si2 -41.3(3)
Si1 Eu K3 Si2 19.03(3)
Si5 Eu K3 Si2 117.59(3)
Si3 Eu K3 Si2 -96.47(4)
O3 Eu K3 Si4 111.77(11)
O7 Eu K3 Si4 -123.92(11)
O6 Eu K3 Si4 -7.84(14)
O1 Eu K3 Si4 136.83(12)
O4 Eu K3 Si4 16.04(9)
O9 Eu K3 Si4 -95.87(9)
K1 Eu K3 Si4 78.8(3)
Si1 Eu K3 Si4 139.14(3)
Si5 Eu K3 Si4 -122.29(3)
Si2 Eu K3 Si4 120.12(4)
Si3 Eu K3 Si4 23.65(3)
O2 Si2 K3 O3 -55.7(2)
C13 Si2 K3 O3 96.4(2)
C19 Si2 K3 O3 -157.3(2)
Eu Si2 K3 O3 -16.0(2)
O3 Si2 K3 O7 52.5(2)
O2 Si2 K3 O7 -3.22(17)
C13 Si2 K3 O7 148.90(14)
C19 Si2 K3 O7 -104.81(15)
Eu Si2 K3 O7 36.53(6)
O3 Si2 K3 O6 -15.3(2)
O2 Si2 K3 O6 -71.09(19)
C13 Si2 K3 O6 81.03(16)
C19 Si2 K3 O6 -172.68(16)
Eu Si2 K3 O6 -31.34(9)
O3 Si2 K3 O14 -169.0(4)
O2 Si2 K3 O14 135.3(3)
C13 Si2 K3 O14 -72.6(3)
C19 Si2 K3 O14 33.7(3)
Eu Si2 K3 O14 175.0(3)
O3 Si2 K3 O15' -134.0(6)
O2 Si2 K3 O15' 170.3(6)
C13 Si2 K3 O15' -37.6(6)
C19 Si2 K3 O15' 68.7(6)
Eu Si2 K3 O15' -150.0(6)
O3 Si2 K3 O15 -132.7(5)
O2 Si2 K3 O15 171.5(5)
C13 Si2 K3 O15 -36.3(4)
C19 Si2 K3 O15 69.9(4)
Eu Si2 K3 O15 -148.7(4)
O3 Si2 K3 O14' 169.6(3)
O2 Si2 K3 O14' 113.9(3)
C13 Si2 K3 O14' -94.0(2)
C19 Si2 K3 O14' 12.3(3)
Eu Si2 K3 O14' 153.6(2)
O3 Si2 K3 C81 -162.8(6)
O2 Si2 K3 C81 141.4(5)
C13 Si2 K3 C81 -66.5(5)
C19 Si2 K3 C81 39.8(5)
Eu Si2 K3 C81 -178.8(5)
O3 Si2 K3 C81' -163.9(5)
O2 Si2 K3 C81' 140.3(4)
C13 Si2 K3 C81' -67.6(4)
C19 Si2 K3 C81' 38.7(4)
Eu Si2 K3 C81' -179.9(4)
O3 Si2 K3 Eu 16.0(2)
O2 Si2 K3 Eu -39.75(16)
C13 Si2 K3 Eu 112.37(13)
C19 Si2 K3 Eu -141.34(14)
O3 Si2 K3 Si4 -31.7(2)
O2 Si2 K3 Si4 -87.46(16)
C13 Si2 K3 Si4 64.66(13)
C19 Si2 K3 Si4 170.95(14)
Eu Si2 K3 Si4 -47.71(3)
O6 Si4 K3 O3 54.7(3)
O5 Si4 K3 O3 -12.61(18)
C37 Si4 K3 O3 -116.47(18)
C43 Si4 K3 O3 134.79(19)
Eu Si4 K3 O3 37.89(7)
O6 Si4 K3 O7 -16.2(3)
O5 Si4 K3 O7 -83.60(18)
C37 Si4 K3 O7 172.54(18)
C43 Si4 K3 O7 63.80(19)
Eu Si4 K3 O7 -33.10(7)
O5 Si4 K3 O6 -67.4(3)
C37 Si4 K3 O6 -171.2(3)
C43 Si4 K3 O6 80.0(3)
Eu Si4 K3 O6 -16.9(3)
O6 Si4 K3 O14 -137.4(3)
O5 Si4 K3 O14 155.2(2)
C37 Si4 K3 O14 51.4(2)
C43 Si4 K3 O14 -57.4(2)
Eu Si4 K3 O14 -154.25(17)
O6 Si4 K3 O15' 159.6(6)
O5 Si4 K3 O15' 92.3(5)
C37 Si4 K3 O15' -11.6(5)
C43 Si4 K3 O15' -120.3(5)
Eu Si4 K3 O15' 142.8(5)
O6 Si4 K3 O15 159.6(5)
O5 Si4 K3 O15 92.3(5)
C37 Si4 K3 O15 -11.6(5)
C43 Si4 K3 O15 -120.3(5)
Eu Si4 K3 O15 142.7(4)
O6 Si4 K3 O14' -142.3(4)
O5 Si4 K3 O14' 150.3(3)
C37 Si4 K3 O14' 46.5(3)
C43 Si4 K3 O14' -62.3(3)
Eu Si4 K3 O14' -159.2(3)
O6 Si4 K3 C81 -158.9(4)
O5 Si4 K3 C81 133.8(4)
C37 Si4 K3 C81 29.9(4)
C43 Si4 K3 C81 -78.8(4)
Eu Si4 K3 C81 -175.7(3)
O6 Si4 K3 C81' -158.2(5)
O5 Si4 K3 C81' 134.5(4)
C37 Si4 K3 C81' 30.6(4)
C43 Si4 K3 C81' -78.1(4)
Eu Si4 K3 C81' -175.0(4)
O6 Si4 K3 Eu 16.9(3)
O5 Si4 K3 Eu -50.50(17)
C37 Si4 K3 Eu -154.36(17)
C43 Si4 K3 Eu 96.90(18)
O6 Si4 K3 Si2 65.3(3)
O5 Si4 K3 Si2 -2.07(17)
C37 Si4 K3 Si2 -105.92(17)
C43 Si4 K3 Si2 145.34(17)
Eu Si4 K3 Si2 48.43(3)
O3 K3 O14 C83 132.0(9)
O7 K3 O14 C83 -81.9(8)
O6 K3 O14 C83 -0.8(9)
O15' K3 O14 C83 107.1(11)
O15 K3 O14 C83 105.8(10)
O14' K3 O14 C83 -173.2(10)
C81 K3 O14 C83 134.8(16)
C81' K3 O14 C83 137.1(14)
Eu K3 O14 C83 -41.4(10)
Si2 K3 O14 C83 148.1(7)
Si4 K3 O14 C83 13.4(8)
O3 K3 O14 C81 -2.8(16)
O7 K3 O14 C81 143.3(12)
O6 K3 O14 C81 -135.6(12)
O15' K3 O14 C81 -27.7(15)
O15 K3 O14 C81 -29.0(13)
O14' K3 O14 C81 52.0(13)
C81' K3 O14 C81 2(2)
Eu K3 O14 C81 -176.2(12)
Si2 K3 O14 C81 13.3(13)
Si4 K3 O14 C81 -121.4(12)
C83 O14 C81 C82 -84.9(19)
K3 O14 C81 C82 56(2)
C83 O14 C81 K3 -140.5(10)
O3 K3 C81 O14 178.9(6)
O7 K3 C81 O14 -49.3(16)
O6 K3 C81 O14 58.1(13)
O15' K3 C81 O14 143(2)
O15 K3 C81 O14 141.2(18)
O14' K3 C81 O14 -83.9(11)
C81' K3 C81 O14 -69(57)
Eu K3 C81 O14 20(5)
Si2 K3 C81 O14 -171.2(9)
Si4 K3 C81 O14 67.2(12)
O3 K3 C81 C82 49(2)
O7 K3 C81 C82 -179.6(13)
O6 K3 C81 C82 -72.2(17)
O14 K3 C81 C82 -130(2)
O15' K3 C81 C82 12.4(17)
O15 K3 C81 C82 10.8(15)
O14' K3 C81 C82 146(2)
C81' K3 C81 C82 160(58)
Eu K3 C81 C82 -110(4)
Si2 K3 C81 C82 58.5(18)
Si4 K3 C81 C82 -63.1(17)
O14 C81 C82 O15 -53(3)
K3 C81 C82 O15 -16(2)
C81 C82 O15 C84 177(2)
C81 C82 O15 K3 23(3)
O3 K3 O15 C82 -171.5(18)
O7 K3 O15 C82 -109(3)
O6 K3 O15 C82 114.2(18)
O14 K3 O15 C82 2.3(17)
O15' K3 O15 C82 -71(43)
O14' K3 O15 C82 -32.1(17)
C81 K3 O15 C82 -13.4(18)
C81' K3 O15 C82 -14.1(16)
Eu K3 O15 C82 160.0(15)
Si2 K3 O15 C82 -156.3(19)
Si4 K3 O15 C82 107.2(19)
O3 K3 O15 C84 36(2)
O7 K3 O15 C84 99(3)
O6 K3 O15 C84 -38(2)
O14 K3 O15 C84 -150(2)
O15' K3 O15 C84 136(45)
O14' K3 O15 C84 175(2)
C81 K3 O15 C84 -166(3)
C81' K3 O15 C84 -167(3)
Eu K3 O15 C84 8(3)
Si2 K3 O15 C84 51(2)
Si4 K3 O15 C84 -45(2)
O3 K3 O14' C83' -16.6(12)
O7 K3 O14' C83' 75.3(10)
O6 K3 O14' C83' 167.8(9)
O14 K3 O14' C83' -179.0(13)
O15' K3 O14' C83' -96.1(13)
O15 K3 O14' C83' -97.0(12)
C81 K3 O14' C83' -130.3(15)
C81' K3 O14' C83' -130.9(17)
Eu K3 O14' C83' 62.4(12)
Si2 K3 O14' C83' -22.2(11)
Si4 K3 O14' C83' -169.6(9)
O3 K3 O14' C81' 114.3(12)
O7 K3 O14' C81' -153.8(12)
O6 K3 O14' C81' -61.3(13)
O14 K3 O14' C81' -48.1(13)
O15' K3 O14' C81' 34.8(14)
O15 K3 O14' C81' 33.9(14)
C81 K3 O14' C81' 1(2)
Eu K3 O14' C81' -166.7(12)
Si2 K3 O14' C81' 108.7(12)
Si4 K3 O14' C81' -38.7(13)
C83' O14' C81' C82' 84(2)
K3 O14' C81' C82' -57(2)
C83' O14' C81' K3 140.3(11)
O3 K3 C81' O14' -95.5(10)
O7 K3 C81' O14' 34.9(16)
O6 K3 C81' O14' 141.8(10)
O14 K3 C81' O14' 86.6(11)
O15' K3 C81' O14' -133.3(18)
O15 K3 C81' O14' -134.9(18)
C81 K3 C81' O14' -165(59)
Eu K3 C81' O14' 95(4)
Si2 K3 C81' O14' -86.1(11)
Si4 K3 C81' O14' 151.3(10)
O3 K3 C81' C82' 35(2)
O7 K3 C81' C82' 165.6(15)
O6 K3 C81' C82' -87.4(19)
O14 K3 C81' C82' -143(2)
O15' K3 C81' C82' -2.6(18)
O15 K3 C81' C82' -4.1(17)
O14' K3 C81' C82' 131(3)
C81 K3 C81' C82' -34(57)
Eu K3 C81' C82' -135(3)
Si2 K3 C81' C82' 44.7(19)
Si4 K3 C81' C82' -77.9(18)
O14' C81' C82' O15' 44(4)
K3 C81' C82' O15' 4(3)
C81' C82' O15' C84' 165(3)
C81' C82' O15' K3 -5(4)
O3 K3 O15' C82' -155(2)
O7 K3 O15' C82' -87(4)
O6 K3 O15' C82' 130(2)
O14 K3 O15' C82' 19(2)
O15 K3 O15' C82' 125(46)
O14' K3 O15' C82' -16(2)
C81 K3 O15' C82' 4(2)
C81' K3 O15' C82' 3(2)
Eu K3 O15' C82' 177(2)
Si2 K3 O15' C82' -140(3)
Si4 K3 O15' C82' 123(2)
O3 K3 O15' C84' 35(3)
O7 K3 O15' C84' 103(4)
O6 K3 O15' C84' -39(3)
O14 K3 O15' C84' -151(3)
O15 K3 O15' C84' -45(42)
O14' K3 O15' C84' 175(3)
C81 K3 O15' C84' -166(4)
C81' K3 O15' C84' -166(4)
Eu K3 O15' C84' 8(4)
Si2 K3 O15' C84' 50(3)
Si4 K3 O15' C84' -46(3)
